data_4311073
loop_
_publ_author_name
'Victor Ovcharenko'
'Elena Fursova'
'Galina Romanenko'
'Vladimir Ikorskii'

_publ_section_title
;
 Synthesis and Structure of Heterospin Compounds Based on the
 [Mn6(O)2Piv10]- Cluster Unit and Nitroxide
;
_journal_name_full 'Inorganic Chemistry'
_journal_page_first 3332
_journal_page_last 3334
_journal_paper_doi 10.1021/ic049859y
_journal_volume 43
_journal_year 2004
_chemical_formula_sum 'C64.5 H111 Cl Mn6 N2 O25.5'
_chemical_formula_weight 1687.64
_space_group_IT_number 2
_symmetry_cell_setting triclinic
_symmetry_space_group_name_Hall '-P 1'
_symmetry_space_group_name_H-M 'P -1'
_atom_sites_solution_hydrogens geom
_atom_sites_solution_primary direct
_atom_sites_solution_secondary difmap
_audit_creation_method SHELXL-97
_cell_angle_alpha 83.949(6)
_cell_angle_beta 88.167(6)
_cell_angle_gamma 89.857(7)
_cell_formula_units_Z 4
_cell_length_a 13.904(4)
_cell_length_b 22.851(6)
_cell_length_c 27.277(8)
_cell_measurement_temperature 273(2)
_cell_volume 8614(4)
_computing_structure_refinement 'SHELXL-97 (Sheldrick, 1997)'
_computing_structure_solution 'SHELXS-97 (Sheldrick, 1990)'
_diffrn_ambient_temperature 273(2)
_diffrn_measured_fraction_theta_full 0.987
_diffrn_measured_fraction_theta_max 0.987
_diffrn_radiation_monochromator graphite
_diffrn_radiation_source 'fine-focus sealed tube'
_diffrn_radiation_type MoK\a
_diffrn_radiation_wavelength 0.71073
_diffrn_reflns_av_R_equivalents 0.1086
_diffrn_reflns_av_sigmaI/netI 0.3891
_diffrn_reflns_limit_h_max 15
_diffrn_reflns_limit_h_min -11
_diffrn_reflns_limit_k_max 24
_diffrn_reflns_limit_k_min -25
_diffrn_reflns_limit_l_max 30
_diffrn_reflns_limit_l_min -30
_diffrn_reflns_number 37578
_diffrn_reflns_theta_full 23.28
_diffrn_reflns_theta_max 23.28
_diffrn_reflns_theta_min 1.11
_exptl_absorpt_coefficient_mu 0.951
_exptl_crystal_density_diffrn 1.301
_exptl_crystal_density_method 'not measured'
_exptl_crystal_F_000 3532
_refine_diff_density_max 0.907
_refine_diff_density_min -0.575
_refine_diff_density_rms 0.176
_refine_ls_extinction_coef 0.00249(9)
_refine_ls_extinction_expression Fc^*^=kFc[1+0.001xFc^2^\l^3^/sin(2\q)]^-1/4^
_refine_ls_extinction_method SHELXL
_refine_ls_goodness_of_fit_ref 0.831
_refine_ls_hydrogen_treatment mixed
_refine_ls_matrix_type fullcycle
_refine_ls_number_parameters 2007
_refine_ls_number_reflns 24502
_refine_ls_number_restraints 0
_refine_ls_restrained_S_all 0.831
_refine_ls_R_factor_all 0.2489
_refine_ls_R_factor_gt 0.0914
_refine_ls_shift/su_max 4.508
_refine_ls_shift/su_mean 0.086
_refine_ls_structure_factor_coef Fsqd
_refine_ls_weighting_details 'calc w=1/[\s^2^(Fo^2^)+(0.0796P)^2^+0.0000P] where P=(Fo^2^+2Fc^2^)/3'
_refine_ls_weighting_scheme calc
_refine_ls_wR_factor_gt 0.1861
_refine_ls_wR_factor_ref 0.2544
_reflns_number_gt 7276
_reflns_number_total 24502
_reflns_threshold_expression >2sigma(I)
_cod_data_source_file ic049859ysi20040203_080612_1.cif
_cod_data_source_block 814
_cod_depositor_comments
;
The following automatic conversions were performed:

data name '_atom_site_symetry_multiplicity' was replaced with
'_atom_site_symmetry_multiplicity' as specified in the replacement
file 'data/replacement-values/replacement_tags.lst'.

Automatic conversion script
Id: cif_correct_tags 9268 2022-04-12 08:56:07Z antanas 
;
_cod_original_formula_sum 'C64.50 H111 Cl Mn6 N2 O25.50'
_cod_database_code 4311073

loop_
_symmetry_equiv_pos_as_xyz
'x, y, z'
'-x, -y, -z'

loop_
_atom_site_label
_atom_site_type_symbol
_atom_site_fract_x
_atom_site_fract_y
_atom_site_fract_z
_atom_site_U_iso_or_equiv
_atom_site_adp_type
_atom_site_occupancy
_atom_site_symmetry_multiplicity
_atom_site_calc_flag
_atom_site_refinement_flags
_atom_site_disorder_assembly
_atom_site_disorder_group
Mn1 Mn 0.89962(12) 0.26245(7) 0.60964(6) 0.0336(5) Uani 1 1 d . . .
Mn2 Mn 0.86955(13) 0.12807(7) 0.60929(6) 0.0432(5) Uani 1 1 d . . .
Mn3 Mn 0.79199(13) 0.37209(7) 0.64567(7) 0.0460(5) Uani 1 1 d . . .
Mn4 Mn 0.72128(12) 0.22677(7) 0.65575(6) 0.0357(5) Uani 1 1 d . . .
Mn5 Mn 0.70189(13) 0.22424(7) 0.53977(6) 0.0392(5) Uani 1 1 d . . .
Mn6 Mn 0.86837(13) 0.25205(8) 0.73913(6) 0.0461(5) Uani 1 1 d . . .
O1 O 0.8216(5) 0.2802(3) 0.6646(2) 0.039(2) Uani 1 1 d . . .
O2 O 0.7989(5) 0.2092(3) 0.6009(2) 0.034(2) Uani 1 1 d . . .
O11 O 0.6453(6) 0.3688(3) 0.6271(3) 0.059(3) Uani 1 1 d . . .
O12 O 0.6360(5) 0.2831(3) 0.5981(2) 0.041(2) Uani 1 1 d . . .
C11 C 0.6003(9) 0.3326(5) 0.6046(4) 0.049(4) Uani 1 1 d . . .
C12 C 0.5034(8) 0.3496(5) 0.5848(5) 0.062(4) Uani 1 1 d . . .
C13 C 0.4587(9) 0.3988(6) 0.6112(5) 0.093(5) Uani 1 1 d . . .
H13A H 0.5004 0.4325 0.6070 0.09(5) Uiso 1 1 calc R . .
H13B H 0.4501 0.3858 0.6456 0.01(2) Uiso 1 1 calc R . .
H13C H 0.3975 0.4092 0.5975 0.15(6) Uiso 1 1 calc R . .
C14 C 0.5168(11) 0.3763(7) 0.5309(5) 0.111(6) Uani 1 1 d . . .
H14A H 0.5433 0.3472 0.5114 0.05(3) Uiso 1 1 calc R . .
H14B H 0.5597 0.4094 0.5292 0.20(9) Uiso 1 1 calc R . .
H14C H 0.4556 0.3891 0.5184 0.23(9) Uiso 1 1 calc R . .
C15 C 0.4425(10) 0.2963(6) 0.5868(6) 0.116(6) Uani 1 1 d . . .
H15A H 0.4731 0.2681 0.5678 0.17(8) Uiso 1 1 calc R . .
H15B H 0.3809 0.3067 0.5735 0.06(4) Uiso 1 1 calc R . .
H15C H 0.4339 0.2796 0.6205 0.05(3) Uiso 1 1 calc R . .
O21 O 1.0055(5) 0.2150(3) 0.7203(3) 0.055(2) Uani 1 1 d . . .
O22 O 0.9743(5) 0.1861(3) 0.6481(3) 0.046(2) Uani 1 1 d . . .
C21 C 1.0309(9) 0.1909(5) 0.6842(4) 0.050(4) Uani 1 1 d . . .
C22 C 1.1275(10) 0.1625(6) 0.6791(5) 0.080(5) Uani 1 1 d . . .
C23 C 1.1207(12) 0.1034(7) 0.6714(8) 0.187(11) Uani 1 1 d . . .
H23A H 1.0834 0.0827 0.6979 0.37(16) Uiso 1 1 calc R . .
H23B H 1.1840 0.0867 0.6702 0.28(11) Uiso 1 1 calc R . .
H23C H 1.0901 0.1002 0.6408 0.00(2) Uiso 1 1 calc R . .
C24 C 1.1799(12) 0.1568(11) 0.7253(6) 0.297(15) Uani 1 1 d . . .
H24A H 1.1411 0.1355 0.7509 0.08(4) Uiso 1 1 calc R . .
H24B H 1.1938 0.1953 0.7345 0.07(4) Uiso 1 1 calc R . .
H24C H 1.2390 0.1360 0.7208 0.13(5) Uiso 1 1 calc R . .
C25 C 1.1918(12) 0.1966(8) 0.6406(7) 0.143(8) Uani 1 1 d . . .
H25A H 1.2014 0.2356 0.6495 1.2(7) Uiso 1 1 calc R . .
H25B H 1.1621 0.1987 0.6091 0.08(5) Uiso 1 1 calc R . .
H25C H 1.2528 0.1770 0.6386 0.37(15) Uiso 1 1 calc R . .
O31 O 0.7858(6) 0.0817(3) 0.5633(3) 0.056(3) Uani 1 1 d . . .
O32 O 0.7552(6) 0.1537(3) 0.5028(3) 0.057(3) Uani 1 1 d . . .
C31 C 0.7676(9) 0.1014(6) 0.5192(4) 0.056(4) Uani 1 1 d . . .
C32 C 0.7520(13) 0.0515(7) 0.4867(5) 0.099(6) Uani 1 1 d . . .
C33 C 0.8343(17) 0.0321(8) 0.4756(8) 0.265(15) Uani 1 1 d . . .
H33A H 0.8274 0.0006 0.4553 0.23(9) Uiso 1 1 calc R . .
H33B H 0.8662 0.0178 0.5052 0.01(2) Uiso 1 1 calc R . .
H33C H 0.8717 0.0632 0.4579 0.24(10) Uiso 1 1 calc R . .
C34 C 0.6868(15) 0.0031(7) 0.5060(7) 0.181(10) Uani 1 1 d . . .
H34A H 0.6830 -0.0248 0.4822 0.41(18) Uiso 1 1 calc R . .
H34B H 0.6239 0.0187 0.5122 0.6(3) Uiso 1 1 calc R . .
H34C H 0.7111 -0.0160 0.5361 0.02(3) Uiso 1 1 calc R . .
C35 C 0.704(2) 0.0754(8) 0.4410(6) 0.41(2) Uani 1 1 d . . .
H35A H 0.6950 0.0443 0.4204 0.15(6) Uiso 1 1 calc R . .
H35B H 0.7436 0.1056 0.4235 0.04(3) Uiso 1 1 calc R . .
H35C H 0.6428 0.0916 0.4494 0.6(3) Uiso 1 1 calc R . .
O41 O 0.8313(6) 0.0867(3) 0.6786(3) 0.057(3) Uani 1 1 d . . .
O42 O 0.7979(5) 0.1673(3) 0.7149(3) 0.048(2) Uani 1 1 d . . .
C41 C 0.8100(8) 0.1127(6) 0.7169(4) 0.047(4) Uani 1 1 d . . .
C42 C 0.7977(11) 0.0753(5) 0.7669(4) 0.075(5) Uani 1 1 d . . .
C43 C 0.7241(14) 0.1042(8) 0.7988(5) 0.143(8) Uani 1 1 d . . .
H43A H 0.6618 0.1027 0.7847 0.20(9) Uiso 1 1 calc R . .
H43B H 0.7419 0.1445 0.8005 0.40(15) Uiso 1 1 calc R . .
H43C H 0.7219 0.0837 0.8314 0.21(8) Uiso 1 1 calc R . .
C44 C 0.8953(11) 0.0766(6) 0.7910(5) 0.107(6) Uani 1 1 d . . .
H44A H 0.8921 0.0533 0.8225 0.05(3) Uiso 1 1 calc R . .
H44B H 0.9114 0.1164 0.7955 0.17(7) Uiso 1 1 calc R . .
H44C H 0.9436 0.0608 0.7702 0.02(3) Uiso 1 1 calc R . .
C45 C 0.7721(13) 0.0127(6) 0.7616(5) 0.122(7) Uani 1 1 d . . .
H45A H 0.7097 0.0113 0.7477 0.25(11) Uiso 1 1 calc R . .
H45B H 0.7712 -0.0097 0.7934 0.21(8) Uiso 1 1 calc R . .
H45C H 0.8190 -0.0036 0.7403 0.00(2) Uiso 1 1 calc R . .
O51 O 0.9722(5) 0.1475(3) 0.5518(3) 0.049(2) Uani 1 1 d . . .
O52 O 0.9713(5) 0.2454(3) 0.5499(2) 0.044(2) Uani 1 1 d . . .
C51 C 0.9979(8) 0.1980(5) 0.5336(4) 0.042(3) Uani 1 1 d . . .
C52 C 1.0702(9) 0.2043(5) 0.4883(4) 0.064(4) Uani 1 1 d . . .
C53 C 0.9971(13) 0.2113(8) 0.4467(5) 0.151(9) Uani 1 1 d . . .
H53A H 1.0309 0.2156 0.4153 0.02(2) Uiso 1 1 calc R . .
H53B H 0.9582 0.2455 0.4500 2.0(12) Uiso 1 1 calc R . .
H53C H 0.9566 0.1771 0.4489 0.14(7) Uiso 1 1 calc R . .
C54 C 1.1367(11) 0.1520(7) 0.4907(5) 0.124(7) Uani 1 1 d . . .
H54A H 1.1809 0.1560 0.4628 0.09(4) Uiso 1 1 calc R . .
H54B H 1.0996 0.1167 0.4903 0.03(3) Uiso 1 1 calc R . .
H54C H 1.1718 0.1499 0.5206 1.7(7) Uiso 1 1 calc R . .
C55 C 1.1385(13) 0.2570(6) 0.4891(6) 0.147(8) Uani 1 1 d . . .
H55A H 1.1815 0.2592 0.4607 0.15(6) Uiso 1 1 calc R . .
H55B H 1.1752 0.2521 0.5185 1.2(6) Uiso 1 1 calc R . .
H55C H 1.1017 0.2926 0.4885 0.14(6) Uiso 1 1 calc R . .
O61 O 0.5964(6) 0.1648(3) 0.5727(3) 0.057(3) Uani 1 1 d . . .
O62 O 0.6324(5) 0.1612(3) 0.6525(3) 0.048(2) Uani 1 1 d . . .
C61 C 0.5854(8) 0.1451(5) 0.6152(5) 0.045(4) Uani 1 1 d . . .
C62 C 0.5144(11) 0.0990(6) 0.6333(5) 0.072(5) Uani 1 1 d . . .
C63 C 0.5618(13) 0.0450(7) 0.6413(8) 0.179(10) Uani 1 1 d . . .
H63A H 0.6073 0.0468 0.6668 0.03(3) Uiso 1 1 calc R . .
H63B H 0.5950 0.0367 0.6114 0.18(8) Uiso 1 1 calc R . .
H63C H 0.5156 0.0145 0.6511 0.09(4) Uiso 1 1 calc R . .
C64 C 0.4567(13) 0.1120(8) 0.6756(6) 0.173(8) Uani 1 1 d . . .
H64A H 0.4981 0.1207 0.7014 0.15(7) Uiso 1 1 calc R . .
H64B H 0.4171 0.0787 0.6869 0.02(3) Uiso 1 1 calc R . .
H64C H 0.4166 0.1455 0.6666 0.6(3) Uiso 1 1 calc R . .
C65 C 0.4507(11) 0.0879(8) 0.5937(6) 0.178(8) Uani 1 1 d . . .
H65A H 0.4884 0.0828 0.5644 0.10(5) Uiso 1 1 calc R . .
H65B H 0.4080 0.1207 0.5873 0.11(5) Uiso 1 1 calc R . .
H65C H 0.4138 0.0529 0.6034 0.05(3) Uiso 1 1 calc R . .
O71 O 0.8343(5) 0.3404(3) 0.5684(2) 0.042(2) Uani 1 1 d . . .
O72 O 0.7742(6) 0.2989(3) 0.5052(3) 0.054(3) Uani 1 1 d . . .
C71 C 0.8129(9) 0.3407(5) 0.5223(4) 0.050(4) Uani 1 1 d . . .
C72 C 0.8419(10) 0.3970(5) 0.4893(4) 0.065(4) Uani 1 1 d . . .
C73 C 0.8533(15) 0.3839(6) 0.4399(5) 0.165(10) Uani 1 1 d . . .
H73A H 0.8722 0.4189 0.4193 0.09(4) Uiso 1 1 calc R . .
H73B H 0.7935 0.3697 0.4291 1.9(10) Uiso 1 1 calc R . .
H73C H 0.9020 0.3543 0.4379 0.02(3) Uiso 1 1 calc R . .
C74 C 0.7540(13) 0.4373(6) 0.4882(8) 0.197(10) Uani 1 1 d . . .
H74A H 0.7687 0.4734 0.4681 0.08(4) Uiso 1 1 calc R . .
H74B H 0.7369 0.4457 0.5211 0.27(11) Uiso 1 1 calc R . .
H74C H 0.7010 0.4182 0.4747 0.9(5) Uiso 1 1 calc R . .
C75 C 0.9282(14) 0.4245(7) 0.5038(6) 0.175(10) Uani 1 1 d . . .
H75A H 0.9420 0.4591 0.4816 0.20(8) Uiso 1 1 calc R . .
H75B H 0.9810 0.3974 0.5028 0.08(5) Uiso 1 1 calc R . .
H75C H 0.9191 0.4353 0.5367 0.05(3) Uiso 1 1 calc R . .
O81 O 0.7248(5) 0.2645(3) 0.7686(3) 0.048(2) Uani 1 1 d . . .
O82 O 0.6348(5) 0.2542(3) 0.7045(3) 0.055(2) Uani 1 1 d . . .
C81 C 0.6458(8) 0.2654(5) 0.7493(5) 0.051(4) Uani 1 1 d . . .
C82 C 0.5565(10) 0.2875(7) 0.7743(5) 0.079(5) Uani 1 1 d . . .
C83 C 0.5603(14) 0.2747(13) 0.8258(6) 0.292(17) Uani 1 1 d . . .
H83A H 0.5662 0.2330 0.8340 0.6(3) Uiso 1 1 calc R . .
H83B H 0.5025 0.2884 0.8411 0.10(5) Uiso 1 1 calc R . .
H83C H 0.6149 0.2941 0.8375 0.17(7) Uiso 1 1 calc R . .
C84 C 0.4747(12) 0.2664(10) 0.7549(8) 0.270(12) Uani 1 1 d . . .
H84A H 0.4719 0.2244 0.7622 0.18(8) Uiso 1 1 calc R . .
H84B H 0.4763 0.2763 0.7198 0.27(11) Uiso 1 1 calc R . .
H84C H 0.4190 0.2837 0.7692 0.01(2) Uiso 1 1 calc R . .
C85 C 0.5417(15) 0.3529(8) 0.7558(8) 0.228(12) Uani 1 1 d . . .
H85A H 0.4849 0.3672 0.7715 0.08(4) Uiso 1 1 calc R . .
H85B H 0.5347 0.3569 0.7208 2.0(13) Uiso 1 1 calc R . .
H85C H 0.5965 0.3752 0.7638 0.16(7) Uiso 1 1 calc R . .
O91 O 0.9034(6) 0.3372(4) 0.7570(3) 0.077(3) Uani 1 1 d . . .
O92 O 0.7907(6) 0.3936(3) 0.7194(3) 0.066(3) Uani 1 1 d . . .
C91 C 0.8513(10) 0.3828(6) 0.7519(5) 0.067(5) Uani 1 1 d . . .
C92 C 0.8673(13) 0.4294(6) 0.7868(5) 0.100(6) Uani 1 1 d . . .
C93 C 0.9657(19) 0.4331(11) 0.7951(11) 0.508(17) Uani 1 1 d . . .
H93A H 0.9817 0.4727 0.8003 0.05(3) Uiso 1 1 calc R . .
H93B H 1.0018 0.4220 0.7669 0.32(14) Uiso 1 1 calc R . .
H93C H 0.9812 0.4070 0.8237 2.0(13) Uiso 1 1 calc R . .
C94 C 0.818(2) 0.4764(7) 0.7751(8) 0.41(3) Uani 1 1 d . . .
H94A H 0.8312 0.5050 0.7974 0.07(4) Uiso 1 1 calc R . .
H94B H 0.7506 0.4671 0.7771 2.0(13) Uiso 1 1 calc R . .
H94C H 0.8355 0.4922 0.7420 0.00(2) Uiso 1 1 calc R . .
C95 C 0.842(3) 0.4045(10) 0.8334(6) 0.48(2) Uani 1 1 d . . .
H95A H 0.8322 0.3630 0.8329 2.0(14) Uiso 1 1 calc R . .
H95B H 0.7837 0.4222 0.8445 0.43(18) Uiso 1 1 calc R . .
H95C H 0.8926 0.4109 0.8554 0.07(4) Uiso 1 1 calc R . .
O101 O 1.0078(5) 0.3109(3) 0.6243(3) 0.049(2) Uani 1 1 d . . .
O102 O 0.9432(6) 0.3946(3) 0.6422(3) 0.057(3) Uani 1 1 d . . .
C101 C 1.0147(9) 0.3642(5) 0.6327(4) 0.044(4) Uani 1 1 d . . .
C102 C 1.1186(10) 0.3880(6) 0.6328(5) 0.075(5) Uani 1 1 d . . .
C103 C 1.1164(11) 0.4556(6) 0.6299(6) 0.101(6) Uani 1 1 d . . .
H10A H 1.1809 0.4703 0.6304 0.43(18) Uiso 1 1 calc R . .
H10B H 1.0796 0.4675 0.6575 0.00(2) Uiso 1 1 calc R . .
H10C H 1.0873 0.4712 0.5998 0.22(9) Uiso 1 1 calc R . .
C104 C 1.1678(12) 0.3622(7) 0.6773(6) 0.130(7) Uani 1 1 d . . .
H10D H 1.1706 0.3202 0.6774 0.20(8) Uiso 1 1 calc R . .
H10E H 1.1328 0.3719 0.7063 0.00(2) Uiso 1 1 calc R . .
H10F H 1.2319 0.3777 0.6772 0.44(19) Uiso 1 1 calc R . .
C105 C 1.1816(11) 0.3720(8) 0.5882(6) 0.111(6) Uani 1 1 d . . .
H10G H 1.1860 0.3300 0.5891 0.22(10) Uiso 1 1 calc R . .
H10H H 1.2448 0.3883 0.5899 1.3(7) Uiso 1 1 calc R . .
H10I H 1.1529 0.3878 0.5581 0.12(6) Uiso 1 1 calc R . .
O1A O 0.5981(5) 0.2481(3) 0.4824(2) 0.055(2) Uani 1 1 d . . .
N1A N 0.5789(7) 0.2317(4) 0.4407(3) 0.049(3) Uani 1 1 d . . .
C1A C 0.4791(11) 0.2177(7) 0.4299(4) 0.089(6) Uani 1 1 d . . .
C2A C 0.4538(15) 0.1677(9) 0.4668(6) 0.199(10) Uani 1 1 d . . .
H2AA H 0.4473 0.1812 0.4988 0.38(16) Uiso 1 1 calc R . .
H2AB H 0.5037 0.1385 0.4669 0.09(5) Uiso 1 1 calc R . .
H2AC H 0.3942 0.1507 0.4585 0.02(3) Uiso 1 1 calc R . .
C3A C 0.4229(11) 0.2697(10) 0.4398(7) 0.215(11) Uani 1 1 d . . .
H3AA H 0.4213 0.2734 0.4745 0.35(14) Uiso 1 1 calc R . .
H3AB H 0.3585 0.2657 0.4289 0.02(2) Uiso 1 1 calc R . .
H3AC H 0.4521 0.3042 0.4223 0.26(11) Uiso 1 1 calc R . .
C4A C 0.4891(9) 0.2025(6) 0.3761(5) 0.073(5) Uani 1 1 d . . .
C5A C 0.4366(11) 0.2455(7) 0.3416(5) 0.111(6) Uani 1 1 d . . .
H5AA H 0.4451 0.2352 0.3086 0.04(3) Uiso 1 1 calc R . .
H5AB H 0.4615 0.2844 0.3434 0.5(2) Uiso 1 1 calc R . .
H5AC H 0.3693 0.2447 0.3508 0.10(5) Uiso 1 1 calc R . .
C6A C 0.4740(11) 0.1389(6) 0.3678(6) 0.101(6) Uani 1 1 d . . .
H6AA H 0.4837 0.1344 0.3334 0.09(4) Uiso 1 1 calc R . .
H6AB H 0.4096 0.1272 0.3781 0.03(3) Uiso 1 1 calc R . .
H6AC H 0.5190 0.1146 0.3865 0.7(3) Uiso 1 1 calc R . .
N2A N 0.5927(8) 0.2174(4) 0.3648(3) 0.060(3) Uani 1 1 d . . .
O2A O 0.6334(6) 0.2082(4) 0.3217(3) 0.078(3) Uani 1 1 d . . .
C7A C 0.6366(8) 0.2321(5) 0.4029(4) 0.052(4) Uani 1 1 d . . .
C8A C 0.7389(9) 0.2464(5) 0.4013(5) 0.069(4) Uani 1 1 d . . .
H8AA H 0.7651 0.2441 0.3686 0.05(3) Uiso 1 1 calc R . .
H8AB H 0.7717 0.2191 0.4241 0.10(5) Uiso 1 1 calc R . .
H8AC H 0.7473 0.2856 0.4101 0.14(6) Uiso 1 1 calc R . .
Mn7 Mn 0.70089(15) 0.38017(8) 0.14629(7) 0.0627(7) Uani 1 1 d . . .
Mn8 Mn 0.68167(14) 0.12898(8) 0.11471(6) 0.0531(6) Uani 1 1 d . . .
Mn9 Mn 0.66046(14) 0.25571(8) 0.24306(6) 0.0499(6) Uani 1 1 d . . .
Mn10 Mn 0.80990(13) 0.24484(7) 0.15242(6) 0.0395(5) Uani 1 1 d . . .
Mn11 Mn 0.62374(13) 0.26181(8) 0.11514(6) 0.0450(5) Uani 1 1 d . . .
Mn12 Mn 0.82322(13) 0.23909(7) 0.03584(6) 0.0439(5) Uani 1 1 d . . .
O3 O 0.6960(5) 0.2868(3) 0.1660(2) 0.044(2) Uani 1 1 d . . .
O4 O 0.7373(5) 0.2188(3) 0.1022(2) 0.036(2) Uani 1 1 d . . .
O121 O 0.7801(6) 0.0951(3) 0.0634(3) 0.062(3) Uani 1 1 d . . .
O122 O 0.7908(6) 0.1631(3) -0.0007(3) 0.067(3) Uani 1 1 d . . .
C121 C 0.7882(10) 0.1119(6) 0.0187(4) 0.063(4) Uani 1 1 d . . .
C122 C 0.7968(14) 0.0635(7) -0.0131(5) 0.100(6) Uani 1 1 d . . .
C123 C 0.7149(16) 0.0467(10) -0.0310(10) 0.407(17) Uani 1 1 d . . .
H12A H 0.7272 0.0149 -0.0508 0.13(6) Uiso 1 1 calc R . .
H12B H 0.6874 0.0792 -0.0510 0.19(8) Uiso 1 1 calc R . .
H12C H 0.6707 0.0338 -0.0043 0.06(4) Uiso 1 1 calc R . .
C124 C 0.8427(17) 0.0107(8) 0.0067(8) 0.234(13) Uani 1 1 d . . .
H12D H 0.8444 -0.0170 -0.0174 0.22(9) Uiso 1 1 calc R . .
H12E H 0.8075 -0.0059 0.0357 0.06(4) Uiso 1 1 calc R . .
H12F H 0.9073 0.0194 0.0152 0.18(8) Uiso 1 1 calc R . .
C125 C 0.837(2) 0.0804(10) -0.0598(8) 0.46(3) Uani 1 1 d . . .
H12G H 0.8410 0.0469 -0.0782 0.15(6) Uiso 1 1 calc R . .
H12H H 0.9003 0.0960 -0.0567 0.00(2) Uiso 1 1 calc R . .
H12I H 0.7974 0.1100 -0.0767 0.13(6) Uiso 1 1 calc R . .
O131 O 0.5455(6) 0.3894(4) 0.1472(3) 0.075(3) Uani 1 1 d . . .
O132 O 0.5033(6) 0.2980(4) 0.1344(3) 0.067(3) Uani 1 1 d . . .
C131 C 0.4829(11) 0.3487(7) 0.1452(4) 0.069(5) Uani 1 1 d . . .
C132 C 0.3754(11) 0.3621(8) 0.1523(6) 0.126(7) Uani 1 1 d . . .
C133 C 0.3183(12) 0.3275(11) 0.1248(8) 0.303(14) Uani 1 1 d . . .
H13D H 0.3273 0.2866 0.1360 0.24(10) Uiso 1 1 calc R . .
H13E H 0.3369 0.3345 0.0905 0.25(10) Uiso 1 1 calc R . .
H13F H 0.2518 0.3377 0.1292 0.28(11) Uiso 1 1 calc R . .
C134 C 0.3608(13) 0.3518(11) 0.2060(7) 0.212(12) Uani 1 1 d . . .
H13G H 0.3649 0.3104 0.2163 0.38(17) Uiso 1 1 calc R . .
H13H H 0.2984 0.3661 0.2152 0.07(4) Uiso 1 1 calc R . .
H13I H 0.4094 0.3723 0.2217 0.31(13) Uiso 1 1 calc R . .
C135 C 0.3628(12) 0.4276(9) 0.1341(9) 0.249(15) Uani 1 1 d . . .
H13J H 0.2965 0.4384 0.1382 0.12(5) Uiso 1 1 calc R . .
H13K H 0.3820 0.4343 0.0998 2.0(13) Uiso 1 1 calc R . .
H13L H 0.4020 0.4510 0.1528 0.10(5) Uiso 1 1 calc R . .
O141 O 0.7475(7) 0.0972(3) 0.1807(3) 0.081(3) Uani 1 1 d . . .
O142 O 0.7543(5) 0.1797(3) 0.2154(2) 0.037(2) Uani 1 1 d . . .
C141 C 0.7649(9) 0.1227(5) 0.2167(4) 0.050(4) Uani 1 1 d . . .
C142 C 0.8004(10) 0.0901(5) 0.2642(5) 0.069(5) Uani 1 1 d . . .
C143 C 0.8506(12) 0.1309(6) 0.2957(5) 0.099(6) Uani 1 1 d . . .
H14D H 0.8063 0.1605 0.3047 0.7(2) Uiso 1 1 calc R . .
H14E H 0.9044 0.1494 0.2773 0.08(5) Uiso 1 1 calc R . .
H14F H 0.8729 0.1086 0.3249 0.28(11) Uiso 1 1 calc R . .
C144 C 0.7107(12) 0.0636(7) 0.2926(5) 0.130(7) Uani 1 1 d . . .
H14G H 0.6686 0.0947 0.3009 0.31(13) Uiso 1 1 calc R . .
H14H H 0.7299 0.0408 0.3223 0.04(3) Uiso 1 1 calc R . .
H14I H 0.6776 0.0387 0.2724 0.16(7) Uiso 1 1 calc R . .
C145 C 0.8754(12) 0.0428(6) 0.2492(6) 0.121(7) Uani 1 1 d . . .
H14J H 0.8992 0.0212 0.2784 0.09(4) Uiso 1 1 calc R . .
H14K H 0.9280 0.0621 0.2305 2.0(11) Uiso 1 1 calc R . .
H14L H 0.8447 0.0162 0.2296 0.22(11) Uiso 1 1 calc R . .
O151 O 0.6677(5) 0.3443(3) 0.0703(3) 0.049(2) Uani 1 1 d . . .
O152 O 0.7360(6) 0.3067(3) 0.0044(3) 0.068(3) Uani 1 1 d . . .
C151 C 0.6892(9) 0.3447(6) 0.0218(5) 0.059(4) Uani 1 1 d . . .
C152 C 0.6453(10) 0.3989(5) -0.0089(4) 0.070(5) Uani 1 1 d . . .
C153 C 0.7063(16) 0.4473(7) -0.0096(8) 0.249(12) Uani 1 1 d . . .
H15D H 0.6783 0.4806 -0.0283 0.12(5) Uiso 1 1 calc R . .
H15E H 0.7674 0.4384 -0.0245 0.7(3) Uiso 1 1 calc R . .
H15F H 0.7153 0.4562 0.0236 0.06(4) Uiso 1 1 calc R . .
C154 C 0.5441(14) 0.4071(9) 0.0074(8) 0.232(11) Uani 1 1 d . . .
H15G H 0.5177 0.4409 -0.0114 0.08(4) Uiso 1 1 calc R . .
H15H H 0.5416 0.4130 0.0418 0.26(10) Uiso 1 1 calc R . .
H15I H 0.5073 0.3728 0.0025 0.29(12) Uiso 1 1 calc R . .
C155 C 0.6461(17) 0.3859(8) -0.0619(6) 0.183(11) Uani 1 1 d . . .
H15J H 0.6192 0.4185 -0.0819 0.28(11) Uiso 1 1 calc R . .
H15K H 0.6086 0.3512 -0.0646 0.14(7) Uiso 1 1 calc R . .
H15L H 0.7112 0.3795 -0.0731 2.0(13) Uiso 1 1 calc R . .
O161 O 0.9166(5) 0.1900(3) 0.1440(3) 0.051(2) Uani 1 1 d . . .
O162 O 0.9472(6) 0.1948(3) 0.0631(2) 0.054(2) Uani 1 1 d . . .
C161 C 0.9692(9) 0.1775(5) 0.1052(4) 0.046(4) Uani 1 1 d . . .
C162 C 1.0553(10) 0.1389(7) 0.1169(5) 0.088(5) Uani 1 1 d . . .
C163 C 1.0914(11) 0.1447(8) 0.1661(6) 0.158(8) Uani 1 1 d . . .
H16A H 1.1146 0.1841 0.1673 0.09(5) Uiso 1 1 calc R . .
H16B H 1.1429 0.1173 0.1728 0.09(4) Uiso 1 1 calc R . .
H16C H 1.0403 0.1366 0.1903 0.02(3) Uiso 1 1 calc R . .
C164 C 1.1281(11) 0.1496(9) 0.0769(7) 0.181(10) Uani 1 1 d . . .
H16D H 1.1538 0.1886 0.0767 0.15(7) Uiso 1 1 calc R . .
H16E H 1.0992 0.1458 0.0459 0.8(4) Uiso 1 1 calc R . .
H16F H 1.1791 0.1213 0.0818 0.06(3) Uiso 1 1 calc R . .
C165 C 1.0208(15) 0.0762(7) 0.1125(8) 0.183(11) Uani 1 1 d . . .
H16G H 1.0725 0.0491 0.1200 0.05(3) Uiso 1 1 calc R . .
H16H H 1.0008 0.0733 0.0795 0.9(5) Uiso 1 1 calc R . .
H16I H 0.9676 0.0669 0.1353 0.07(4) Uiso 1 1 calc R . .
O171 O 0.5792(6) 0.1436(4) 0.0584(3) 0.067(3) Uani 1 1 d . . .
O172 O 0.5525(6) 0.2400(4) 0.0585(3) 0.061(3) Uani 1 1 d . . .
C171 C 0.5368(10) 0.1885(6) 0.0439(5) 0.067(5) Uani 1 1 d . . .
C172 C 0.4623(11) 0.1865(8) 0.0038(5) 0.098(6) Uani 1 1 d . . .
C173 C 0.5192(11) 0.2018(8) -0.0443(5) 0.122(7) Uani 1 1 d . . .
H17A H 0.5651 0.1712 -0.0489 0.14(6) Uiso 1 1 calc R . .
H17B H 0.5525 0.2383 -0.0432 0.04(3) Uiso 1 1 calc R . .
H17C H 0.4761 0.2054 -0.0713 0.08(4) Uiso 1 1 calc R . .
C174 C 0.3876(11) 0.2331(8) 0.0090(6) 0.137(8) Uani 1 1 d . . .
H17D H 0.3415 0.2319 -0.0164 0.30(12) Uiso 1 1 calc R . .
H17E H 0.4180 0.2710 0.0058 0.06(4) Uiso 1 1 calc R . .
H17F H 0.3556 0.2261 0.0407 0.18(8) Uiso 1 1 calc R . .
C175 C 0.4148(13) 0.1282(7) 0.0033(6) 0.143(8) Uani 1 1 d . . .
H17G H 0.4628 0.0988 -0.0012 0.5(2) Uiso 1 1 calc R . .
H17H H 0.3710 0.1300 -0.0234 0.36(15) Uiso 1 1 calc R . .
H17I H 0.3801 0.1182 0.0340 0.07(4) Uiso 1 1 calc R . .
O181 O 0.7013(7) 0.4022(4) 0.2198(3) 0.080(3) Uani 1 1 d . . .
O182 O 0.6075(6) 0.3359(3) 0.2639(3) 0.070(3) Uani 1 1 d . . .
C181 C 0.6442(9) 0.3865(6) 0.2567(5) 0.061(4) Uani 1 1 d . . .
C182 C 0.6203(12) 0.4280(6) 0.2940(6) 0.111(6) Uani 1 1 d . . .
C183 C 0.5346(13) 0.4594(8) 0.2820(7) 0.183(10) Uani 1 1 d . . .
H18A H 0.5425 0.4808 0.2499 0.06(4) Uiso 1 1 calc R . .
H18B H 0.5213 0.4864 0.3060 0.14(6) Uiso 1 1 calc R . .
H18C H 0.4821 0.4322 0.2821 0.18(8) Uiso 1 1 calc R . .
C184 C 0.595(2) 0.3979(10) 0.3479(6) 0.234(15) Uani 1 1 d . . .
H18D H 0.5793 0.4277 0.3691 0.7(4) Uiso 1 1 calc R . .
H18E H 0.6496 0.3759 0.3603 0.16(8) Uiso 1 1 calc R . .
H18F H 0.5412 0.3720 0.3469 0.7(4) Uiso 1 1 calc R . .
C185 C 0.6873(14) 0.4661(8) 0.2974(8) 0.288(12) Uani 1 1 d . . .
H18G H 0.6998 0.4877 0.2657 0.03(3) Uiso 1 1 calc R . .
H18H H 0.7448 0.4462 0.3084 0.09(4) Uiso 1 1 calc R . .
H18I H 0.6671 0.4928 0.3206 0.16(6) Uiso 1 1 calc R . .
O191 O 0.8459(6) 0.3938(4) 0.1190(3) 0.073(3) Uani 1 1 d . . .
O192 O 0.8741(6) 0.3075(3) 0.0924(3) 0.053(2) Uani 1 1 d . . .
C191 C 0.9003(10) 0.3584(6) 0.0947(4) 0.059(4) Uani 1 1 d . . .
C192 C 0.9926(11) 0.3828(6) 0.0708(5) 0.084(5) Uani 1 1 d . . .
C193 C 1.0306(12) 0.4327(7) 0.0944(6) 0.130(7) Uani 1 1 d . . .
H19A H 1.0469 0.4196 0.1277 0.00(2) Uiso 1 1 calc R . .
H19B H 0.9827 0.4630 0.0945 0.13(6) Uiso 1 1 calc R . .
H19C H 1.0871 0.4481 0.0763 0.13(6) Uiso 1 1 calc R . .
C194 C 1.0652(12) 0.3342(8) 0.0684(7) 0.128(7) Uani 1 1 d . . .
H19D H 1.0383 0.3031 0.0521 0.6(3) Uiso 1 1 calc R . .
H19E H 1.0818 0.3192 0.1013 0.08(4) Uiso 1 1 calc R . .
H19F H 1.1219 0.3493 0.0504 0.22(9) Uiso 1 1 calc R . .
C195 C 0.9721(12) 0.4022(8) 0.0182(6) 0.147(8) Uani 1 1 d . . .
H19G H 0.9495 0.3693 0.0026 0.40(18) Uiso 1 1 calc R . .
H19H H 1.0299 0.4175 0.0014 0.16(7) Uiso 1 1 calc R . .
H19I H 0.9237 0.4324 0.0168 0.00(2) Uiso 1 1 calc R . .
O201 O 0.8879(5) 0.2820(3) 0.1988(3) 0.054(2) Uani 1 1 d . . .
O202 O 0.7963(6) 0.2827(3) 0.2685(3) 0.060(3) Uani 1 1 d . . .
C201 C 0.8714(10) 0.2904(5) 0.2436(4) 0.055(4) Uani 1 1 d . . .
C202 C 0.9556(9) 0.3188(6) 0.2667(5) 0.072(5) Uani 1 1 d . . .
C203 C 0.9456(14) 0.3127(11) 0.3208(5) 0.229(11) Uani 1 1 d . . .
H20A H 1.0001 0.3304 0.3342 2.0(7) Uiso 1 1 calc R . .
H20B H 0.9425 0.2717 0.3329 0.09(5) Uiso 1 1 calc R . .
H20C H 0.8878 0.3320 0.3306 2.0(14) Uiso 1 1 calc R . .
C204 C 1.0417(13) 0.3000(11) 0.2485(9) 0.341(14) Uani 1 1 d . . .
H20D H 1.0933 0.3188 0.2635 0.11(5) Uiso 1 1 calc R . .
H20E H 1.0457 0.3099 0.2134 1.2(5) Uiso 1 1 calc R . .
H20F H 1.0466 0.2581 0.2560 0.08(4) Uiso 1 1 calc R . .
C205 C 0.9423(16) 0.3798(7) 0.2625(10) 0.364(15) Uani 1 1 d . . .
H20G H 0.9958 0.3981 0.2763 0.11(5) Uiso 1 1 calc R . .
H20H H 0.8840 0.3889 0.2799 2.0(14) Uiso 1 1 calc R . .
H20I H 0.9379 0.3945 0.2283 0.09(5) Uiso 1 1 calc R . .
O211 O 0.5705(5) 0.1787(3) 0.1566(3) 0.053(2) Uani 1 1 d . . .
O212 O 0.5318(6) 0.2080(3) 0.2310(3) 0.059(3) Uani 1 1 d . . .
C211 C 0.5167(9) 0.1783(5) 0.1958(4) 0.053(4) Uani 1 1 d . . .
C212 C 0.4318(8) 0.1346(6) 0.2002(4) 0.063(4) Uani 1 1 d . . .
C213 C 0.3539(10) 0.1570(8) 0.2295(5) 0.119(7) Uani 1 1 d . . .
H21A H 0.3314 0.1936 0.2133 0.19(8) Uiso 1 1 calc R . .
H21B H 0.3766 0.1632 0.2614 0.09(4) Uiso 1 1 calc R . .
H21C H 0.3021 0.1290 0.2332 0.09(4) Uiso 1 1 calc R . .
C214 C 0.4678(11) 0.0742(6) 0.2240(6) 0.104(6) Uani 1 1 d . . .
H21D H 0.4904 0.0783 0.2563 0.10(5) Uiso 1 1 calc R . .
H21E H 0.5194 0.0605 0.2039 1.9(9) Uiso 1 1 calc R . .
H21F H 0.4159 0.0463 0.2265 2.0(14) Uiso 1 1 calc R . .
C215 C 0.3936(11) 0.1249(7) 0.1499(4) 0.109(6) Uani 1 1 d . . .
H21G H 0.3699 0.1614 0.1342 0.28(11) Uiso 1 1 calc R . .
H21H H 0.3424 0.0965 0.1541 0.14(6) Uiso 1 1 calc R . .
H21I H 0.4445 0.1106 0.1298 0.13(6) Uiso 1 1 calc R . .
C1 C 0.8287(13) -0.0402(7) 0.6341(9) 0.163(9) Uani 1 1 d . . .
H1A H 0.8017 -0.0149 0.6574 2.0(13) Uiso 1 1 calc R . .
H1B H 0.7928 -0.0346 0.6041 2.0(14) Uiso 1 1 calc R . .
Cl1 Cl 0.9554(5) -0.0237(3) 0.6212(2) 0.202(3) Uani 1 1 d . . .
Cl2 Cl 0.8254(7) -0.1112(3) 0.6581(3) 0.274(4) Uani 1 1 d . . .
O1X O 0.6235(8) 0.0290(5) 0.1287(4) 0.129(5) Uani 1 1 d . . .
C1X C 0.6918(18) -0.0215(9) 0.1468(10) 0.280(17) Uani 1 1 d . . .
H1XA H 0.6998(18) -0.0160(9) 0.180(2) 0.00(2) Uiso 1 1 d R . .
C2X C 0.6486(16) -0.0919(10) 0.1428(10) 0.320(18) Uani 1 1 d . . .
H2XA H 0.6744 -0.1291 0.1406 0.02(3) Uiso 1 1 calc R . .
C3X C 0.561(3) -0.0680(9) 0.1446(18) 0.51(3) Uani 1 1 d . . .
H3XA H 0.5118 -0.0825 0.1662 0.33(13) Uiso 1 1 calc R . .
C4X C 0.554(2) -0.0248(15) 0.1144(11) 0.303(18) Uani 1 1 d . . .
H4XA H 0.5153 -0.0226 0.0872 0.14(6) Uiso 1 1 calc R . .
O1Y O 0.7002(11) 0.4893(6) 0.1232(4) 0.163(6) Uani 1 1 d . . .
C1Y C 0.759(2) 0.5316(9) 0.1269(10) 0.370(18) Uani 1 1 d . . .
H1YA H 0.8161 0.5248 0.1435 0.03(3) Uiso 1 1 calc R . .
C2Y C 0.737(2) 0.5862(9) 0.106(2) 0.66(5) Uani 1 1 d . . .
H2YA H 0.7487 0.6049 0.0747 0.26(12) Uiso 1 1 calc R . .
C3Y C 0.692(3) 0.6053(10) 0.1479(14) 0.51(3) Uani 1 1 d . . .
H3YA H 0.6936 0.6299 0.1729 0.06(3) Uiso 1 1 calc R . .
C4Y C 0.629(2) 0.5521(16) 0.1210(10) 0.40(2) Uani 1 1 d . . .
H4YA H 0.5682 0.5564 0.1077 0.21(9) Uiso 1 1 calc R . .
O1Z O 0.7728(7) 0.4723(4) 0.6205(3) 0.089(3) Uani 1 1 d . . .
C1Z C 0.672(3) 0.5212(16) 0.6122(15) 0.55(3) Uani 1 1 d . . .
H1ZA H 0.6066 0.5162 0.6206 0.18(6) Uiso 1 1 calc R . .
C2Z C 0.735(3) 0.5791(8) 0.5839(12) 0.44(3) Uani 1 1 d . . .
H2ZA H 0.7460 0.5967 0.5520 0.00(2) Uiso 1 1 calc R . .
C3Z C 0.759(2) 0.5869(10) 0.6272(9) 0.336(19) Uani 1 1 d . . .
H3ZA H 0.7491 0.6146 0.6496 0.00(2) Uiso 1 1 calc R . .
C4Z C 0.819(3) 0.5197(10) 0.6242(8) 0.37(3) Uani 1 1 d . . .
H4ZA H 0.8857 0.5186 0.6253 0.00(2) Uiso 1 1 calc R . .
O1B O 0.9223(6) 0.2707(4) -0.0299(3) 0.075(3) Uani 1 1 d . . .
N1B N 0.9470(9) 0.2518(5) -0.0715(3) 0.084(4) Uani 1 1 d . . .
C1B C 1.0554(11) 0.2596(18) -0.0806(6) 0.57(3) Uani 1 1 d . . .
H1BA H 1.0707 0.3009 -0.0915 0.26(10) Uiso 1 1 calc R . .
C2B C 1.005(4) 0.142(3) -0.0339(12) 1.15(4) Uani 1 1 d . . .
C3B C 1.1100(14) 0.2405(17) -0.0580(9) 0.61(3) Uani 1 1 d . . .
H3BA H 1.1125 0.2601 -0.0286 0.06(3) Uiso 1 1 calc R . .
H3BB H 1.1709 0.2445 -0.0756 0.36(14) Uiso 1 1 calc R . .
H3BC H 1.0960 0.1995 -0.0492 0.30(13) Uiso 1 1 calc R . .
C4B C 1.0422(11) 0.2206(10) -0.1309(8) 0.164(10) Uani 1 1 d . . .
C5B C 1.0781(13) 0.1593(8) -0.1356(7) 0.154(8) Uani 1 1 d . . .
H5BA H 1.0649 0.1488 -0.1679 0.03(3) Uiso 1 1 calc R . .
H5BB H 1.0461 0.1322 -0.1112 2.0(14) Uiso 1 1 calc R . .
H5BC H 1.1462 0.1578 -0.1309 1.1(6) Uiso 1 1 calc R . .
C6B C 1.0920(13) 0.2625(8) -0.1679(6) 0.170(8) Uani 1 1 d . . .
H6BA H 1.0912 0.2478 -0.1996 0.03(3) Uiso 1 1 calc R . .
H6BB H 1.1574 0.2672 -0.1587 2.0(13) Uiso 1 1 calc R . .
H6BC H 1.0599 0.2999 -0.1696 0.02(3) Uiso 1 1 calc R . .
N2B N 0.9383(9) 0.2267(5) -0.1447(4) 0.087(4) Uani 1 1 d . . .
O2B O 0.9018(6) 0.2147(4) -0.1845(3) 0.075(3) Uani 1 1 d . . .
C7B C 0.8835(10) 0.2441(6) -0.1076(4) 0.064(4) Uani 1 1 d . . .
C8B C 0.7800(9) 0.2492(6) -0.1055(5) 0.064(4) Uani 1 1 d . . .
H8BA H 0.7547 0.2407 -0.1363 0.12(5) Uiso 1 1 calc R . .
H8BB H 0.7623 0.2885 -0.0994 0.39(16) Uiso 1 1 calc R . .
H8BC H 0.7540 0.2217 -0.0793 0.20(8) Uiso 1 1 calc R . .

loop_
_atom_site_aniso_label
_atom_site_aniso_U_11
_atom_site_aniso_U_22
_atom_site_aniso_U_33
_atom_site_aniso_U_23
_atom_site_aniso_U_13
_atom_site_aniso_U_12
Mn1 0.0334(11) 0.0342(10) 0.0326(9) -0.0027(8) 0.0065(9) -0.0032(9)
Mn2 0.0511(13) 0.0374(11) 0.0404(10) -0.0026(9) 0.0045(10) 0.0030(10)
Mn3 0.0462(12) 0.0362(11) 0.0563(12) -0.0100(9) 0.0012(11) 0.0019(9)
Mn4 0.0340(11) 0.0414(11) 0.0313(9) -0.0040(8) 0.0045(9) -0.0052(9)
Mn5 0.0455(12) 0.0391(11) 0.0332(10) -0.0052(8) -0.0021(10) -0.0035(9)
Mn6 0.0464(13) 0.0558(12) 0.0371(10) -0.0100(9) -0.0003(10) -0.0007(10)
O1 0.039(5) 0.044(5) 0.034(4) -0.009(4) 0.001(4) 0.002(4)
O2 0.028(4) 0.029(4) 0.045(4) -0.008(3) -0.001(4) -0.002(3)
O11 0.048(6) 0.054(5) 0.077(6) -0.016(5) 0.008(5) 0.015(4)
O12 0.044(5) 0.041(5) 0.041(4) -0.014(4) 0.005(4) 0.006(4)
C11 0.043(9) 0.055(8) 0.051(8) -0.016(7) 0.017(7) -0.005(7)
C12 0.033(8) 0.057(8) 0.101(11) -0.023(8) -0.024(8) 0.037(7)
C13 0.058(11) 0.118(13) 0.114(13) -0.052(10) -0.015(10) 0.008(10)
C14 0.129(13) 0.148(14) 0.063(9) -0.022(10) -0.060(10) 0.083(12)
C15 0.068(11) 0.145(15) 0.145(15) -0.041(13) -0.063(11) -0.007(11)
O21 0.048(5) 0.076(6) 0.042(5) -0.007(4) 0.003(5) 0.001(5)
O22 0.066(6) 0.025(4) 0.045(5) -0.002(4) 0.003(5) 0.003(4)
C21 0.078(10) 0.052(8) 0.018(6) 0.017(6) -0.011(7) 0.016(7)
C22 0.064(10) 0.065(9) 0.105(12) 0.018(9) -0.005(10) 0.048(8)
C23 0.101(15) 0.165(18) 0.27(3) 0.080(19) -0.001(18) 0.089(14)
C24 0.128(15) 0.69(4) 0.091(14) -0.12(2) -0.059(13) 0.26(2)
C25 0.066(12) 0.20(2) 0.145(18) 0.058(15) 0.049(13) 0.023(13)
O31 0.072(6) 0.052(5) 0.044(5) 0.000(4) -0.008(5) -0.022(5)
O32 0.083(7) 0.035(5) 0.054(5) -0.010(4) 0.005(5) 0.003(5)
C31 0.042(9) 0.079(10) 0.048(8) -0.006(8) 0.000(7) -0.004(8)
C32 0.156(15) 0.106(12) 0.038(8) -0.037(8) 0.029(10) 0.062(11)
C33 0.42(4) 0.21(2) 0.186(19) -0.170(16) 0.12(2) -0.13(3)
C34 0.29(3) 0.141(15) 0.116(16) -0.044(13) 0.053(17) -0.139(17)
C35 0.98(6) 0.107(17) 0.158(15) -0.044(13) -0.35(2) 0.09(3)
O41 0.080(6) 0.034(5) 0.051(5) 0.017(4) 0.013(5) -0.005(4)
O42 0.063(6) 0.034(5) 0.045(5) 0.002(4) 0.003(5) -0.008(4)
C41 0.036(8) 0.072(9) 0.030(7) 0.000(7) 0.011(6) -0.025(7)
C42 0.119(13) 0.051(8) 0.050(8) 0.027(7) -0.004(9) -0.045(9)
C43 0.169(19) 0.171(18) 0.069(11) 0.049(11) 0.086(12) 0.050(15)
C44 0.142(16) 0.090(12) 0.081(12) 0.027(10) -0.008(12) 0.031(12)
C45 0.18(2) 0.117(14) 0.056(10) 0.030(10) 0.016(13) -0.022(14)
O51 0.067(6) 0.033(4) 0.047(5) -0.012(4) 0.012(5) 0.004(4)
O52 0.055(5) 0.042(5) 0.036(4) -0.007(4) 0.017(4) 0.016(4)
C51 0.038(8) 0.034(7) 0.055(8) -0.010(6) -0.001(7) 0.002(6)
C52 0.074(9) 0.070(9) 0.047(8) -0.015(7) 0.038(8) 0.041(8)
C53 0.20(2) 0.24(2) 0.013(8) 0.002(11) 0.037(11) 0.019(19)
C54 0.128(14) 0.099(13) 0.128(14) 0.031(11) 0.110(12) 0.019(12)
C55 0.211(18) 0.073(11) 0.154(15) -0.045(10) 0.144(14) -0.070(12)
O61 0.055(6) 0.068(6) 0.045(5) 0.003(4) -0.005(5) -0.016(5)
O62 0.032(5) 0.059(5) 0.052(5) -0.002(4) 0.002(4) -0.020(4)
C61 0.021(7) 0.040(7) 0.076(9) -0.020(7) -0.003(7) -0.016(6)
C62 0.092(12) 0.070(10) 0.058(9) -0.018(8) -0.009(9) 0.010(9)
C63 0.137(17) 0.131(17) 0.27(3) -0.004(17) 0.01(2) -0.100(15)
C64 0.133(14) 0.222(19) 0.172(18) -0.089(15) 0.113(14) -0.140(14)
C65 0.181(15) 0.244(18) 0.101(13) 0.041(13) -0.054(13) -0.193(15)
O71 0.042(5) 0.041(5) 0.043(5) -0.009(4) 0.002(4) 0.000(4)
O72 0.085(7) 0.036(5) 0.042(5) -0.010(4) -0.001(5) -0.018(5)
C71 0.054(9) 0.047(8) 0.043(8) 0.017(6) -0.002(7) 0.037(7)
C72 0.124(12) 0.037(7) 0.030(7) 0.005(6) 0.006(8) -0.062(8)
C73 0.35(3) 0.045(10) 0.086(13) 0.030(10) 0.046(17) -0.035(15)
C74 0.193(18) 0.067(10) 0.29(2) 0.129(13) 0.150(17) 0.087(12)
C75 0.28(3) 0.139(16) 0.095(15) 0.014(13) 0.001(17) -0.114(18)
O81 0.042(5) 0.050(5) 0.051(5) -0.009(4) 0.005(4) -0.003(4)
O82 0.036(5) 0.076(6) 0.054(5) -0.018(5) 0.009(5) 0.004(4)
C81 0.019(7) 0.061(9) 0.071(9) 0.000(8) 0.013(8) -0.017(7)
C82 0.065(10) 0.120(12) 0.053(9) -0.027(9) 0.020(8) 0.027(9)
C83 0.107(16) 0.68(5) 0.066(13) 0.03(2) 0.038(13) 0.18(2)
C84 0.057(14) 0.47(3) 0.34(3) -0.32(2) 0.048(16) -0.011(18)
C85 0.193(19) 0.115(16) 0.37(3) -0.044(19) 0.19(2) 0.058(16)
O91 0.076(7) 0.078(6) 0.084(6) -0.033(5) -0.011(6) 0.018(6)
O92 0.077(7) 0.071(6) 0.052(5) -0.023(5) -0.004(5) 0.011(5)
C91 0.066(11) 0.073(10) 0.063(9) -0.019(8) 0.014(9) -0.006(9)
C92 0.161(16) 0.065(9) 0.086(10) -0.053(8) -0.049(11) 0.007(11)
C93 0.28(3) 0.49(2) 0.88(4) -0.64(3) -0.25(3) 0.15(3)
C94 0.95(8) 0.104(14) 0.20(2) -0.144(15) -0.12(3) 0.05(3)
C95 0.93(6) 0.46(3) 0.068(10) -0.190(14) 0.22(2) -0.52(3)
O101 0.036(5) 0.049(5) 0.059(5) -0.002(4) 0.000(4) -0.007(4)
O102 0.054(6) 0.052(5) 0.072(6) -0.032(4) 0.004(5) -0.003(5)
C101 0.059(9) 0.023(6) 0.056(8) -0.031(6) 0.001(7) -0.002(7)
C102 0.053(10) 0.071(10) 0.104(11) -0.013(9) -0.031(9) -0.020(8)
C103 0.113(14) 0.078(11) 0.115(14) -0.026(10) 0.022(12) -0.016(10)
C104 0.156(18) 0.140(16) 0.090(13) 0.019(12) -0.040(13) -0.046(14)
C105 0.074(12) 0.148(17) 0.112(14) -0.015(12) 0.001(12) -0.007(11)
O1A 0.063(6) 0.078(6) 0.031(4) -0.032(4) -0.014(4) 0.013(5)
N1A 0.045(7) 0.065(7) 0.037(6) -0.013(5) 0.021(6) 0.021(6)
C1A 0.066(11) 0.172(16) 0.028(8) -0.012(9) -0.001(8) -0.017(11)
C2A 0.20(2) 0.29(2) 0.097(15) 0.044(16) -0.012(15) -0.17(2)
C3A 0.054(11) 0.48(3) 0.135(16) -0.14(2) -0.029(12) 0.130(16)
C4A 0.028(8) 0.105(11) 0.079(10) 0.029(9) -0.012(8) -0.024(8)
C5A 0.064(12) 0.188(18) 0.077(12) -0.001(12) 0.020(10) 0.012(12)
C6A 0.084(12) 0.097(12) 0.123(14) -0.027(10) 0.044(11) -0.061(10)
N2A 0.081(9) 0.081(8) 0.018(5) -0.007(5) -0.001(6) -0.018(7)
O2A 0.086(7) 0.098(7) 0.049(5) 0.000(5) -0.022(6) 0.005(6)
C7A 0.036(8) 0.066(9) 0.058(8) -0.011(7) -0.049(7) 0.009(7)
C8A 0.083(11) 0.066(10) 0.059(9) -0.010(8) -0.017(9) 0.014(8)
Mn7 0.0777(16) 0.0500(13) 0.0610(13) -0.0094(11) -0.0019(13) 0.0132(12)
Mn8 0.0645(14) 0.0552(12) 0.0407(11) -0.0098(10) -0.0039(11) -0.0059(11)
Mn9 0.0492(13) 0.0654(13) 0.0367(10) -0.0127(10) -0.0032(10) -0.0008(11)
Mn10 0.0413(12) 0.0470(11) 0.0305(10) -0.0037(9) -0.0051(9) 0.0048(9)
Mn11 0.0427(12) 0.0588(12) 0.0341(10) -0.0067(9) -0.0056(10) 0.0068(10)
Mn12 0.0450(12) 0.0521(12) 0.0341(10) -0.0013(9) -0.0041(10) 0.0097(10)
O3 0.043(5) 0.057(5) 0.032(4) -0.001(4) -0.007(4) 0.012(4)
O4 0.045(5) 0.038(4) 0.028(4) -0.008(3) -0.010(4) -0.002(4)
O121 0.086(7) 0.060(5) 0.043(5) -0.012(4) -0.004(5) 0.020(5)
O122 0.108(7) 0.053(5) 0.041(5) -0.010(4) -0.011(5) 0.026(5)
C121 0.086(11) 0.075(10) 0.030(7) -0.024(7) -0.008(8) 0.001(9)
C122 0.177(18) 0.088(11) 0.039(8) -0.024(8) -0.004(11) -0.002(12)
C123 0.32(3) 0.37(3) 0.63(4) -0.42(3) -0.27(3) 0.19(3)
C124 0.38(4) 0.18(2) 0.14(2) -0.017(18) 0.02(2) 0.16(2)
C125 0.99(10) 0.18(2) 0.20(3) -0.12(2) 0.24(4) -0.22(4)
O131 0.069(6) 0.076(6) 0.081(6) -0.023(5) 0.016(6) 0.045(5)
O132 0.044(6) 0.089(7) 0.070(6) -0.016(5) -0.012(5) 0.030(5)
C131 0.074(11) 0.097(12) 0.033(8) 0.001(8) 0.008(8) -0.006(10)
C132 0.082(11) 0.203(17) 0.095(12) -0.042(12) 0.020(10) 0.110(11)
C133 0.056(14) 0.55(4) 0.37(3) -0.35(3) -0.097(16) 0.078(19)
C134 0.048(12) 0.39(3) 0.21(2) -0.09(2) 0.055(15) 0.045(17)
C135 0.054(12) 0.27(3) 0.40(4) 0.08(3) 0.047(19) 0.112(15)
O141 0.138(9) 0.062(6) 0.047(5) -0.015(5) -0.024(6) 0.008(6)
O142 0.036(5) 0.046(5) 0.028(4) 0.007(4) -0.003(4) 0.003(4)
C141 0.050(9) 0.031(7) 0.060(8) 0.034(7) 0.023(7) 0.006(6)
C142 0.099(12) 0.046(8) 0.060(9) 0.006(7) -0.011(9) 0.015(8)
C143 0.154(16) 0.066(10) 0.078(10) -0.003(9) -0.037(12) -0.012(11)
C144 0.158(17) 0.153(15) 0.066(11) 0.062(11) -0.025(12) -0.063(15)
C145 0.188(17) 0.078(11) 0.092(12) 0.021(10) -0.046(13) 0.065(12)
O151 0.035(5) 0.064(5) 0.047(5) 0.000(4) -0.009(4) 0.016(4)
O152 0.103(7) 0.058(6) 0.042(5) 0.002(4) -0.005(5) 0.035(5)
C151 0.047(9) 0.073(10) 0.053(9) 0.021(8) -0.015(8) -0.007(8)
C152 0.096(11) 0.056(9) 0.052(8) 0.027(7) -0.033(9) 0.027(8)
C153 0.29(3) 0.136(16) 0.30(2) 0.155(16) -0.19(2) -0.082(18)
C154 0.23(2) 0.26(2) 0.17(2) 0.099(16) 0.043(18) 0.220(17)
C155 0.36(3) 0.092(13) 0.088(13) 0.036(11) -0.022(18) 0.088(17)
O161 0.038(5) 0.055(5) 0.059(5) -0.001(4) -0.009(5) 0.008(4)
O162 0.060(6) 0.075(6) 0.027(4) -0.003(4) -0.003(4) 0.024(5)
C161 0.040(8) 0.046(8) 0.053(8) -0.007(7) 0.006(7) 0.014(7)
C162 0.055(9) 0.156(14) 0.054(9) -0.011(9) -0.013(8) 0.067(10)
C163 0.108(14) 0.23(2) 0.137(17) -0.040(15) -0.035(14) 0.118(14)
C164 0.071(11) 0.25(2) 0.20(2) 0.051(17) 0.045(14) 0.121(13)
C165 0.19(2) 0.080(13) 0.27(3) -0.005(16) 0.03(2) 0.083(14)
O171 0.062(6) 0.097(7) 0.046(5) -0.019(5) -0.012(5) -0.004(5)
O172 0.058(6) 0.088(6) 0.037(5) -0.005(5) -0.013(5) -0.002(5)
C171 0.057(10) 0.073(11) 0.069(10) -0.007(9) 0.018(9) 0.003(9)
C172 0.070(11) 0.182(17) 0.048(9) -0.027(10) -0.036(9) 0.027(11)
C173 0.119(14) 0.186(17) 0.061(10) -0.003(11) -0.013(11) -0.086(14)
C174 0.081(13) 0.22(2) 0.114(14) -0.008(14) -0.057(13) -0.005(15)
C175 0.185(17) 0.154(15) 0.092(13) -0.016(11) -0.002(14) -0.129(14)
O181 0.096(8) 0.070(6) 0.077(6) -0.029(5) 0.001(6) -0.011(6)
O182 0.065(6) 0.064(6) 0.086(6) -0.029(5) 0.000(6) -0.005(5)
C181 0.054(10) 0.069(10) 0.065(9) -0.017(8) -0.030(8) 0.009(8)
C182 0.111(14) 0.100(11) 0.141(13) -0.098(10) -0.020(12) -0.022(11)
C183 0.143(19) 0.24(2) 0.18(2) -0.115(19) -0.023(17) 0.091(18)
C184 0.44(4) 0.19(2) 0.069(14) 0.009(15) 0.02(2) 0.07(3)
C185 0.17(2) 0.37(2) 0.38(3) -0.34(2) 0.11(2) -0.03(2)
O191 0.079(7) 0.071(6) 0.069(6) -0.001(5) -0.002(6) -0.027(5)
O192 0.062(6) 0.047(5) 0.048(5) 0.006(4) 0.010(5) -0.019(5)
C191 0.081(11) 0.067(10) 0.028(7) -0.004(7) -0.003(8) -0.021(9)
C192 0.091(11) 0.079(10) 0.080(10) -0.003(9) -0.003(10) -0.069(9)
C193 0.137(16) 0.153(16) 0.093(13) 0.006(12) 0.014(13) -0.071(15)
C194 0.102(15) 0.143(17) 0.127(16) 0.033(14) 0.035(14) 0.008(13)
C195 0.090(14) 0.21(2) 0.121(15) 0.067(15) 0.052(13) 0.024(15)
O201 0.043(5) 0.074(6) 0.046(5) -0.011(4) -0.013(5) -0.006(5)
O202 0.052(6) 0.079(6) 0.048(5) -0.007(5) 0.010(5) -0.008(5)
C201 0.067(10) 0.080(10) 0.020(7) -0.004(7) -0.020(7) -0.001(8)
C202 0.023(8) 0.123(12) 0.072(9) -0.011(9) -0.015(8) -0.012(8)
C203 0.25(2) 0.38(3) 0.050(10) 0.004(14) -0.069(13) -0.21(2)
C204 0.090(15) 0.55(4) 0.46(3) -0.37(3) -0.121(19) -0.03(2)
C205 0.45(3) 0.061(12) 0.60(4) 0.000(18) -0.42(3) -0.101(16)
O211 0.052(6) 0.065(5) 0.043(5) -0.016(4) -0.004(5) -0.001(5)
O212 0.056(6) 0.090(6) 0.033(4) -0.018(4) 0.005(4) -0.008(5)
C211 0.052(9) 0.076(9) 0.030(7) -0.006(7) 0.012(7) 0.008(8)
C212 0.025(8) 0.118(11) 0.048(8) -0.015(8) 0.023(7) -0.034(8)
C213 0.084(12) 0.210(17) 0.067(10) -0.024(12) -0.004(10) -0.097(13)
C214 0.100(13) 0.085(11) 0.119(13) 0.044(10) -0.031(12) -0.042(10)
C215 0.085(12) 0.207(17) 0.043(8) -0.046(10) 0.000(9) -0.064(13)
C1 0.115(16) 0.077(12) 0.28(3) 0.050(15) 0.050(17) -0.012(12)
Cl1 0.155(6) 0.267(8) 0.186(6) -0.032(6) -0.012(5) 0.032(6)
Cl2 0.401(12) 0.163(6) 0.248(8) -0.026(6) 0.148(8) -0.023(7)
O1X 0.117(9) 0.190(11) 0.087(7) -0.043(8) -0.008(7) -0.061(9)
C1X 0.39(4) 0.19(2) 0.24(3) 0.05(2) 0.04(3) 0.19(2)
C2X 0.25(2) 0.117(19) 0.57(5) 0.09(2) -0.24(3) -0.106(18)
C3X 0.46(5) 0.064(15) 1.00(9) -0.18(3) 0.42(5) -0.14(2)
C4X 0.24(3) 0.50(5) 0.21(3) -0.20(3) 0.02(3) 0.10(4)
O1Y 0.186(14) 0.181(12) 0.116(10) 0.018(9) -0.018(10) 0.014(11)
C1Y 0.47(3) 0.21(2) 0.44(4) -0.09(2) -0.10(4) -0.27(2)
C2Y 0.33(4) 0.031(13) 1.63(15) -0.21(4) 0.25(7) 0.00(2)
C3Y 0.67(6) 0.098(19) 0.75(7) -0.18(3) 0.46(5) 0.01(3)
C4Y 0.27(3) 0.71(6) 0.27(3) -0.27(3) -0.20(2) 0.26(4)
O1Z 0.086(8) 0.104(8) 0.076(7) 0.000(6) 0.002(6) -0.011(6)
C1Z 0.34(4) 0.61(6) 0.74(7) -0.44(5) 0.30(5) 0.02(5)
C2Z 0.89(10) 0.017(12) 0.41(5) -0.06(2) 0.12(6) 0.04(3)
C3Z 0.54(5) 0.12(2) 0.34(3) 0.10(2) -0.28(3) 0.02(3)
C4Z 0.70(8) 0.27(3) 0.17(2) -0.15(2) 0.06(4) -0.12(5)
O1B 0.078(7) 0.101(7) 0.043(5) 0.003(5) -0.002(5) -0.012(6)
N1B 0.117(11) 0.124(10) 0.013(5) -0.007(6) -0.007(7) -0.023(8)
C1B 0.020(9) 1.67(8) 0.086(10) -0.37(2) -0.046(8) 0.25(2)
C2B 1.40(7) 1.95(12) 0.14(3) -0.23(5) -0.22(4) 1.50(7)
C3B 0.048(15) 1.59(10) 0.32(3) -0.59(4) -0.112(16) 0.18(3)
C4B 0.019(10) 0.24(2) 0.21(2) 0.070(19) 0.017(13) -0.012(13)
C5B 0.125(17) 0.20(2) 0.144(17) -0.061(16) -0.022(14) 0.077(15)
C6B 0.155(19) 0.215(19) 0.170(16) -0.146(15) -0.057(15) 0.055(16)
N2B 0.086(10) 0.133(11) 0.042(7) -0.016(7) 0.004(7) 0.026(8)
O2B 0.082(7) 0.109(7) 0.034(5) -0.002(5) -0.003(5) -0.009(6)
C7B 0.080(11) 0.085(10) 0.028(7) -0.004(7) -0.012(8) 0.018(9)
C8B 0.043(9) 0.091(11) 0.058(9) 0.000(8) -0.005(8) 0.005(8)

loop_
_atom_type_symbol
_atom_type_description
_atom_type_scat_dispersion_real
_atom_type_scat_dispersion_imag
_atom_type_scat_source
C C 0.0033 0.0016 'International Tables Vol C Tables 4.2.6.8 and 6.1.1.4'
H H 0.0000 0.0000 'International Tables Vol C Tables 4.2.6.8 and 6.1.1.4'
N N 0.0061 0.0033 'International Tables Vol C Tables 4.2.6.8 and 6.1.1.4'
O O 0.0106 0.0060 'International Tables Vol C Tables 4.2.6.8 and 6.1.1.4'
Mn Mn 0.3368 0.7283 'International Tables Vol C Tables 4.2.6.8 and 6.1.1.4'
Cl Cl 0.1484 0.1585 'International Tables Vol C Tables 4.2.6.8 and 6.1.1.4'

loop_
_geom_angle_atom_site_label_1
_geom_angle_atom_site_label_2
_geom_angle_atom_site_label_3
_geom_angle
_geom_angle_site_symmetry_1
_geom_angle_site_symmetry_3
_geom_angle_publ_flag
O2 Mn1 O1 83.5(3) . . ?
O2 Mn1 O101 173.8(3) . . ?
O1 Mn1 O101 95.2(3) . . ?
O2 Mn1 O52 93.9(3) . . ?
O1 Mn1 O52 175.6(3) . . ?
O101 Mn1 O52 87.8(3) . . ?
O2 Mn1 O22 86.2(3) . . ?
O1 Mn1 O22 96.4(3) . . ?
O101 Mn1 O22 87.9(3) . . ?
O52 Mn1 O22 86.9(3) . . ?
O2 Mn1 O71 96.5(3) . . ?
O1 Mn1 O71 86.7(3) . . ?
O101 Mn1 O71 89.5(3) . . ?
O52 Mn1 O71 90.1(3) . . ?
O22 Mn1 O71 176.1(3) . . ?
O2 Mn1 Mn4 41.8(2) . . ?
O1 Mn1 Mn4 41.7(2) . . ?
O101 Mn1 Mn4 136.7(2) . . ?
O52 Mn1 Mn4 135.5(2) . . ?
O22 Mn1 Mn4 91.7(2) . . ?
O71 Mn1 Mn4 92.2(2) . . ?
O2 Mn1 Mn2 41.23(19) . . ?
O1 Mn1 Mn2 102.8(2) . . ?
O101 Mn1 Mn2 133.8(2) . . ?
O52 Mn1 Mn2 77.3(2) . . ?
O22 Mn1 Mn2 48.43(18) . . ?
O71 Mn1 Mn2 133.19(19) . . ?
Mn4 Mn1 Mn2 69.11(6) . . ?
O2 Mn1 Mn3 103.7(2) . . ?
O1 Mn1 Mn3 42.1(2) . . ?
O101 Mn1 Mn3 79.0(2) . . ?
O52 Mn1 Mn3 135.9(2) . . ?
O22 Mn1 Mn3 133.63(19) . . ?
O71 Mn1 Mn3 48.45(18) . . ?
Mn4 Mn1 Mn3 70.27(6) . . ?
Mn2 Mn1 Mn3 139.38(8) . . ?
O41 Mn2 O2 107.8(3) . . ?
O41 Mn2 O51 150.4(3) . . ?
O2 Mn2 O51 96.4(3) . . ?
O41 Mn2 O31 101.6(3) . . ?
O2 Mn2 O31 99.2(3) . . ?
O51 Mn2 O31 90.7(3) . . ?
O41 Mn2 O22 87.7(3) . . ?
O2 Mn2 O22 79.1(2) . . ?
O51 Mn2 O22 80.3(3) . . ?
O31 Mn2 O22 170.6(3) . . ?
O41 Mn2 Mn1 112.6(2) . . ?
O2 Mn2 Mn1 36.68(18) . . ?
O51 Mn2 Mn1 77.32(19) . . ?
O31 Mn2 Mn1 129.9(2) . . ?
O22 Mn2 Mn1 45.42(16) . . ?
O92 Mn3 O11 105.4(3) . . ?
O92 Mn3 O1 94.9(3) . . ?
O11 Mn3 O1 101.0(3) . . ?
O92 Mn3 O102 86.7(3) . . ?
O11 Mn3 O102 161.0(3) . . ?
O1 Mn3 O102 92.4(3) . . ?
O92 Mn3 O1Z 87.9(2) . . ?
O11 Mn3 O1Z 82.6(2) . . ?
O1 Mn3 O1Z 174.7(2) . . ?
O102 Mn3 O1Z 83.3(2) . . ?
O92 Mn3 O71 165.2(3) . . ?
O11 Mn3 O71 88.7(3) . . ?
O1 Mn3 O71 77.7(2) . . ?
O102 Mn3 O71 80.8(3) . . ?
O1Z Mn3 O71 98.5(2) . . ?
O92 Mn3 Mn1 123.9(2) . . ?
O11 Mn3 Mn1 109.0(2) . . ?
O1 Mn3 Mn1 36.29(18) . . ?
O102 Mn3 Mn1 74.3(2) . . ?
O1Z Mn3 Mn1 138.8(2) . . ?
O71 Mn3 Mn1 44.66(16) . . ?
O1 Mn4 O2 83.7(3) . . ?
O1 Mn4 O82 95.6(3) . . ?
O2 Mn4 O82 171.2(3) . . ?
O1 Mn4 O62 169.9(3) . . ?
O2 Mn4 O62 94.8(3) . . ?
O82 Mn4 O62 87.4(3) . . ?
O1 Mn4 O42 83.8(3) . . ?
O2 Mn4 O42 97.6(3) . . ?
O82 Mn4 O42 91.0(3) . . ?
O62 Mn4 O42 86.5(3) . . ?
O1 Mn4 O12 99.5(3) . . ?
O2 Mn4 O12 84.3(3) . . ?
O82 Mn4 O12 87.1(3) . . ?
O62 Mn4 O12 90.3(3) . . ?
O42 Mn4 O12 176.4(3) . . ?
O1 Mn4 Mn1 41.9(2) . . ?
O2 Mn4 Mn1 41.76(19) . . ?
O82 Mn4 Mn1 136.9(2) . . ?
O62 Mn4 Mn1 135.7(2) . . ?
O42 Mn4 Mn1 90.9(2) . . ?
O12 Mn4 Mn1 92.57(19) . . ?
O1 Mn4 Mn5 107.0(2) . . ?
O2 Mn4 Mn5 41.66(19) . . ?
O82 Mn4 Mn5 131.2(2) . . ?
O62 Mn4 Mn5 77.7(2) . . ?
O42 Mn4 Mn5 133.20(19) . . ?
O12 Mn4 Mn5 47.42(17) . . ?
Mn1 Mn4 Mn5 72.19(6) . . ?
O1 Mn4 Mn6 41.55(19) . . ?
O2 Mn4 Mn6 105.6(2) . . ?
O82 Mn4 Mn6 79.1(2) . . ?
O62 Mn4 Mn6 130.4(2) . . ?
O42 Mn4 Mn6 46.81(18) . . ?
O12 Mn4 Mn6 135.56(18) . . ?
Mn1 Mn4 Mn6 71.28(6) . . ?
Mn5 Mn4 Mn6 143.46(7) . . ?
O72 Mn5 O61 164.2(3) . . ?
O72 Mn5 O32 104.8(3) . . ?
O61 Mn5 O32 86.6(3) . . ?
O72 Mn5 O2 95.7(3) . . ?
O61 Mn5 O2 94.1(3) . . ?
O32 Mn5 O2 94.8(3) . . ?
O72 Mn5 O1A 82.4(3) . . ?
O61 Mn5 O1A 86.5(3) . . ?
O32 Mn5 O1A 91.8(3) . . ?
O2 Mn5 O1A 173.4(3) . . ?
O72 Mn5 O12 88.8(3) . . ?
O61 Mn5 O12 81.4(3) . . ?
O32 Mn5 O12 164.9(3) . . ?
O2 Mn5 O12 76.9(2) . . ?
O1A Mn5 O12 96.7(3) . . ?
O72 Mn5 Mn4 106.96(19) . . ?
O61 Mn5 Mn4 74.7(2) . . ?
O32 Mn5 Mn4 122.0(2) . . ?
O2 Mn5 Mn4 35.36(18) . . ?
O1A Mn5 Mn4 139.3(2) . . ?
O12 Mn5 Mn4 45.66(16) . . ?
O91 Mn6 O21 103.8(3) . . ?
O91 Mn6 O81 88.4(3) . . ?
O21 Mn6 O81 163.7(3) . . ?
O91 Mn6 O1 96.0(3) . . ?
O21 Mn6 O1 98.6(3) . . ?
O81 Mn6 O1 90.6(3) . . ?
O91 Mn6 O2B 89.9(2) . 1_556 ?
O21 Mn6 O2B 83.8(2) . 1_556 ?
O81 Mn6 O2B 85.5(2) . 1_556 ?
O1 Mn6 O2B 172.8(2) . 1_556 ?
O91 Mn6 O42 167.6(3) . . ?
O21 Mn6 O42 87.3(3) . . ?
O81 Mn6 O42 81.8(3) . . ?
O1 Mn6 O42 76.6(2) . . ?
O2B Mn6 O42 96.9(2) 1_556 . ?
O91 Mn6 Mn4 124.1(2) . . ?
O21 Mn6 Mn4 107.9(2) . . ?
O81 Mn6 Mn4 72.6(2) . . ?
O1 Mn6 Mn4 35.09(18) . . ?
O2B Mn6 Mn4 137.7(2) 1_556 . ?
O42 Mn6 Mn4 45.43(17) . . ?
Mn4 O1 Mn1 96.3(3) . . ?
Mn4 O1 Mn3 116.7(3) . . ?
Mn1 O1 Mn3 101.6(3) . . ?
Mn4 O1 Mn6 103.4(3) . . ?
Mn1 O1 Mn6 119.3(3) . . ?
Mn3 O1 Mn6 118.1(3) . . ?
Mn1 O2 Mn4 96.5(3) . . ?
Mn1 O2 Mn2 102.1(3) . . ?
Mn4 O2 Mn2 115.4(3) . . ?
Mn1 O2 Mn5 121.6(3) . . ?
Mn4 O2 Mn5 103.0(3) . . ?
Mn2 O2 Mn5 117.0(3) . . ?
C11 O11 Mn3 130.9(8) . . ?
C11 O12 Mn4 124.1(7) . . ?
C11 O12 Mn5 145.3(7) . . ?
Mn4 O12 Mn5 86.9(2) . . ?
O11 C11 O12 121.0(11) . . ?
O11 C11 C12 118.8(11) . . ?
O12 C11 C12 120.2(10) . . ?
C15 C12 C11 109.0(10) . . ?
C15 C12 C13 113.8(12) . . ?
C11 C12 C13 111.3(11) . . ?
C15 C12 C14 109.3(12) . . ?
C11 C12 C14 108.8(11) . . ?
C13 C12 C14 104.4(11) . . ?
C21 O21 Mn6 130.1(8) . . ?
C21 O22 Mn1 122.7(6) . . ?
C21 O22 Mn2 148.3(7) . . ?
Mn1 O22 Mn2 86.2(3) . . ?
O21 C21 O22 122.0(12) . . ?
O21 C21 C22 123.0(11) . . ?
O22 C21 C22 115.0(11) . . ?
C23 C22 C24 99.8(15) . . ?
C23 C22 C21 112.5(13) . . ?
C24 C22 C21 112.8(13) . . ?
C23 C22 C25 111.9(15) . . ?
C24 C22 C25 106.9(14) . . ?
C21 C22 C25 112.2(11) . . ?
C31 O31 Mn2 123.0(8) . . ?
C31 O32 Mn5 129.0(8) . . ?
O32 C31 O31 127.2(12) . . ?
O32 C31 C32 120.7(11) . . ?
O31 C31 C32 111.9(11) . . ?
C33 C32 C35 109.3(17) . . ?
C33 C32 C34 111.1(16) . . ?
C35 C32 C34 102.0(16) . . ?
C33 C32 C31 107.0(17) . . ?
C35 C32 C31 109.4(12) . . ?
C34 C32 C31 117.8(13) . . ?
C41 O41 Mn2 125.6(7) . . ?
C41 O42 Mn4 127.6(7) . . ?
C41 O42 Mn6 141.2(7) . . ?
Mn4 O42 Mn6 87.8(2) . . ?
O42 C41 O41 122.4(10) . . ?
O42 C41 C42 119.1(11) . . ?
O41 C41 C42 118.5(11) . . ?
C45 C42 C43 112.0(14) . . ?
C45 C42 C41 112.6(11) . . ?
C43 C42 C41 109.2(11) . . ?
C45 C42 C44 108.8(12) . . ?
C43 C42 C44 108.2(12) . . ?
C41 C42 C44 105.8(11) . . ?
C51 O51 Mn2 126.1(7) . . ?
C51 O52 Mn1 132.8(7) . . ?
O51 C51 O52 124.8(11) . . ?
O51 C51 C52 119.2(10) . . ?
O52 C51 C52 115.9(10) . . ?
C54 C52 C55 103.8(12) . . ?
C54 C52 C53 118.0(13) . . ?
C55 C52 C53 114.4(13) . . ?
C54 C52 C51 109.7(10) . . ?
C55 C52 C51 112.4(10) . . ?
C53 C52 C51 98.8(10) . . ?
C61 O61 Mn5 129.3(8) . . ?
C61 O62 Mn4 130.2(7) . . ?
O61 C61 O62 126.0(10) . . ?
O61 C61 C62 124.5(11) . . ?
O62 C61 C62 109.4(11) . . ?
C63 C62 C64 112.4(15) . . ?
C63 C62 C65 101.2(14) . . ?
C64 C62 C65 108.9(14) . . ?
C63 C62 C61 109.0(14) . . ?
C64 C62 C61 114.6(13) . . ?
C65 C62 C61 109.9(12) . . ?
C71 O71 Mn1 121.5(7) . . ?
C71 O71 Mn3 146.7(7) . . ?
Mn1 O71 Mn3 86.9(2) . . ?
C71 O72 Mn5 131.4(7) . . ?
O72 C71 O71 123.8(10) . . ?
O72 C71 C72 121.3(10) . . ?
O71 C71 C72 114.8(10) . . ?
C73 C72 C75 109.5(14) . . ?
C73 C72 C71 109.2(10) . . ?
C75 C72 C71 114.1(11) . . ?
C73 C72 C74 103.5(14) . . ?
C75 C72 C74 113.6(13) . . ?
C71 C72 C74 106.3(11) . . ?
C81 O81 Mn6 131.6(8) . . ?
C81 O82 Mn4 132.8(8) . . ?
O81 C81 O82 123.0(11) . . ?
O81 C81 C82 122.0(12) . . ?
O82 C81 C82 114.6(11) . . ?
C84 C82 C83 113.4(17) . . ?
C84 C82 C81 110.9(13) . . ?
C83 C82 C81 110.5(13) . . ?
C84 C82 C85 97.1(16) . . ?
C83 C82 C85 115.3(17) . . ?
C81 C82 C85 109.0(13) . . ?
C91 O91 Mn6 127.1(9) . . ?
C91 O92 Mn3 129.9(8) . . ?
O91 C91 O92 125.2(13) . . ?
O91 C91 C92 117.3(13) . . ?
O92 C91 C92 117.5(12) . . ?
C94 C92 C95 111(2) . . ?
C94 C92 C93 120(2) . . ?
C95 C92 C93 96(2) . . ?
C94 C92 C91 112.0(15) . . ?
C95 C92 C91 107.0(14) . . ?
C93 C92 C91 108.9(17) . . ?
C101 O101 Mn1 132.9(8) . . ?
C101 O102 Mn3 129.8(7) . . ?
O102 C101 O101 122.5(11) . . ?
O102 C101 C102 122.3(10) . . ?
O101 C101 C102 115.1(11) . . ?
C104 C102 C101 110.4(12) . . ?
C104 C102 C103 111.3(12) . . ?
C101 C102 C103 109.5(11) . . ?
C104 C102 C105 105.9(13) . . ?
C101 C102 C105 113.0(11) . . ?
C103 C102 C105 106.7(13) . . ?
N1A O1A Mn5 136.7(7) . . ?
O1A N1A C7A 126.6(10) . . ?
O1A N1A C1A 119.8(9) . . ?
C7A N1A C1A 113.1(10) . . ?
C3A C1A C2A 110.3(15) . . ?
C3A C1A N1A 105.4(13) . . ?
C2A C1A N1A 103.9(12) . . ?
C3A C1A C4A 118.3(13) . . ?
C2A C1A C4A 115.0(14) . . ?
N1A C1A C4A 102.0(11) . . ?
N2A C4A C5A 103.6(11) . . ?
N2A C4A C6A 108.2(11) . . ?
C5A C4A C6A 114.3(12) . . ?
N2A C4A C1A 100.5(10) . . ?
C5A C4A C1A 111.5(13) . . ?
C6A C4A C1A 116.8(12) . . ?
C7A N2A O2A 126.2(11) . . ?
C7A N2A C4A 112.7(10) . . ?
O2A N2A C4A 120.6(10) . . ?
N2A O2A Mn9 140.3(7) . . ?
N2A C7A N1A 111.3(11) . . ?
N2A C7A C8A 122.6(12) . . ?
N1A C7A C8A 126.1(11) . . ?
O181 Mn7 O191 104.9(3) . . ?
O181 Mn7 O3 95.3(3) . . ?
O191 Mn7 O3 102.5(3) . . ?
O181 Mn7 O131 89.4(3) . . ?
O191 Mn7 O131 157.0(3) . . ?
O3 Mn7 O131 93.8(3) . . ?
O181 Mn7 O151 167.0(3) . . ?
O191 Mn7 O151 87.5(3) . . ?
O3 Mn7 O151 77.7(2) . . ?
O131 Mn7 O151 80.3(3) . . ?
O181 Mn7 O1Y 84.8(4) . . ?
O191 Mn7 O1Y 79.4(4) . . ?
O3 Mn7 O1Y 178.0(4) . . ?
O131 Mn7 O1Y 84.1(4) . . ?
O151 Mn7 O1Y 101.9(3) . . ?
O181 Mn7 Mn11 124.6(2) . . ?
O191 Mn7 Mn11 109.6(2) . . ?
O3 Mn7 Mn11 36.07(17) . . ?
O131 Mn7 Mn11 74.9(2) . . ?
O151 Mn7 Mn11 44.98(18) . . ?
O1Y Mn7 Mn11 142.7(3) . . ?
O141 Mn8 O121 99.1(3) . . ?
O141 Mn8 O171 161.7(4) . . ?
O121 Mn8 O171 89.8(3) . . ?
O141 Mn8 O4 101.8(3) . . ?
O121 Mn8 O4 94.6(3) . . ?
O171 Mn8 O4 93.3(3) . . ?
O141 Mn8 O211 91.3(3) . . ?
O121 Mn8 O211 168.5(3) . . ?
O171 Mn8 O211 81.6(3) . . ?
O4 Mn8 O211 78.4(3) . . ?
O141 Mn8 O1X 77.5(3) . . ?
O121 Mn8 O1X 84.7(3) . . ?
O171 Mn8 O1X 87.6(3) . . ?
O4 Mn8 O1X 178.9(3) . . ?
O211 Mn8 O1X 102.5(3) . . ?
O141 Mn8 Mn11 111.1(2) . . ?
O121 Mn8 Mn11 125.4(2) . . ?
O171 Mn8 Mn11 75.4(2) . . ?
O4 Mn8 Mn11 36.55(18) . . ?
O211 Mn8 Mn11 45.00(19) . . ?
O1X Mn8 Mn11 144.5(3) . . ?
O182 Mn9 O202 85.8(3) . . ?
O182 Mn9 O212 103.1(3) . . ?
O202 Mn9 O212 164.6(3) . . ?
O182 Mn9 O3 97.0(3) . . ?
O202 Mn9 O3 93.4(3) . . ?
O212 Mn9 O3 97.8(3) . . ?
O182 Mn9 O2A 92.4(2) . . ?
O202 Mn9 O2A 86.7(2) . . ?
O212 Mn9 O2A 80.4(2) . . ?
O3 Mn9 O2A 170.6(2) . . ?
O182 Mn9 O142 165.9(3) . . ?
O202 Mn9 O142 82.3(3) . . ?
O212 Mn9 O142 90.1(3) . . ?
O3 Mn9 O142 76.2(2) . . ?
O2A Mn9 O142 94.6(2) . . ?
O182 Mn9 Mn10 124.1(2) . . ?
O202 Mn9 Mn10 75.0(2) . . ?
O212 Mn9 Mn10 108.8(2) . . ?
O3 Mn9 Mn10 35.13(18) . . ?
O2A Mn9 Mn10 136.8(2) . . ?
O142 Mn9 Mn10 44.97(16) . . ?
O4 Mn10 O3 83.3(3) . . ?
O4 Mn10 O201 172.1(3) . . ?
O3 Mn10 O201 95.1(3) . . ?
O4 Mn10 O161 94.7(3) . . ?
O3 Mn10 O161 170.5(3) . . ?
O201 Mn10 O161 88.2(3) . . ?
O4 Mn10 O192 84.6(3) . . ?
O3 Mn10 O192 99.1(3) . . ?
O201 Mn10 O192 88.1(3) . . ?
O161 Mn10 O192 89.9(3) . . ?
O4 Mn10 O142 98.0(3) . . ?
O3 Mn10 O142 83.9(3) . . ?
O201 Mn10 O142 89.4(3) . . ?
O161 Mn10 O142 87.2(3) . . ?
O192 Mn10 O142 176.3(3) . . ?
O4 Mn10 Mn11 42.0(2) . . ?
O3 Mn10 Mn11 41.3(2) . . ?
O201 Mn10 Mn11 135.8(2) . . ?
O161 Mn10 Mn11 136.0(2) . . ?
O192 Mn10 Mn11 91.9(2) . . ?
O142 Mn10 Mn11 91.79(18) . . ?
O4 Mn10 Mn12 40.4(2) . . ?
O3 Mn10 Mn12 106.9(2) . . ?
O201 Mn10 Mn12 134.0(2) . . ?
O161 Mn10 Mn12 76.7(2) . . ?
O192 Mn10 Mn12 49.36(19) . . ?
O142 Mn10 Mn12 131.95(18) . . ?
Mn11 Mn10 Mn12 71.60(6) . . ?
O4 Mn10 Mn9 105.5(2) . . ?
O3 Mn10 Mn9 41.6(2) . . ?
O201 Mn10 Mn9 77.7(2) . . ?
O161 Mn10 Mn9 131.3(2) . . ?
O192 Mn10 Mn9 135.0(2) . . ?
O142 Mn10 Mn9 46.88(18) . . ?
Mn11 Mn10 Mn9 71.36(6) . . ?
Mn12 Mn10 Mn9 142.84(7) . . ?
O3 Mn11 O4 83.1(3) . . ?
O3 Mn11 O132 96.0(3) . . ?
O4 Mn11 O132 173.0(3) . . ?
O3 Mn11 O172 175.9(3) . . ?
O4 Mn11 O172 96.4(3) . . ?
O132 Mn11 O172 84.9(3) . . ?
O3 Mn11 O151 87.4(3) . . ?
O4 Mn11 O151 96.3(3) . . ?
O132 Mn11 O151 90.6(3) . . ?
O172 Mn11 O151 88.6(3) . . ?
O3 Mn11 O211 96.5(3) . . ?
O4 Mn11 O211 85.7(3) . . ?
O132 Mn11 O211 87.5(3) . . ?
O172 Mn11 O211 87.5(3) . . ?
O151 Mn11 O211 175.8(3) . . ?
O3 Mn11 Mn10 41.9(2) . . ?
O4 Mn11 Mn10 41.26(19) . . ?
O132 Mn11 Mn10 137.6(3) . . ?
O172 Mn11 Mn10 137.5(3) . . ?
O151 Mn11 Mn10 91.92(19) . . ?
O211 Mn11 Mn10 92.0(2) . . ?
O3 Mn11 Mn7 42.3(2) . . ?
O4 Mn11 Mn7 103.8(2) . . ?
O132 Mn11 Mn7 79.8(3) . . ?
O172 Mn11 Mn7 134.3(2) . . ?
O151 Mn11 Mn7 49.13(19) . . ?
O211 Mn11 Mn7 133.92(19) . . ?
Mn10 Mn11 Mn7 70.30(6) . . ?
O3 Mn11 Mn8 103.3(2) . . ?
O4 Mn11 Mn8 43.2(2) . . ?
O132 Mn11 Mn8 130.9(3) . . ?
O172 Mn11 Mn8 78.9(2) . . ?
O151 Mn11 Mn8 134.4(2) . . ?
O211 Mn11 Mn8 46.2(2) . . ?
Mn10 Mn11 Mn8 70.69(6) . . ?
Mn7 Mn11 Mn8 140.96(8) . . ?
O152 Mn12 O162 159.8(3) . . ?
O152 Mn12 O4 96.7(3) . . ?
O162 Mn12 O4 95.1(3) . . ?
O152 Mn12 O122 105.9(3) . . ?
O162 Mn12 O122 88.2(3) . . ?
O4 Mn12 O122 99.0(3) . . ?
O152 Mn12 O1B 82.0(3) . . ?
O162 Mn12 O1B 84.1(3) . . ?
O4 Mn12 O1B 172.5(3) . . ?
O122 Mn12 O1B 88.4(3) . . ?
O152 Mn12 O192 87.1(3) . . ?
O162 Mn12 O192 80.5(3) . . ?
O4 Mn12 O192 74.2(2) . . ?
O122 Mn12 O192 166.2(3) . . ?
O1B Mn12 O192 98.4(3) . . ?
O152 Mn12 Mn10 106.7(2) . . ?
O162 Mn12 Mn10 74.96(19) . . ?
O4 Mn12 Mn10 34.49(17) . . ?
O122 Mn12 Mn10 125.1(2) . . ?
O1B Mn12 Mn10 138.9(2) . . ?
O192 Mn12 Mn10 43.99(17) . . ?
Mn11 O3 Mn10 96.8(3) . . ?
Mn11 O3 Mn7 101.6(3) . . ?
Mn10 O3 Mn7 116.1(4) . . ?
Mn11 O3 Mn9 120.4(4) . . ?
Mn10 O3 Mn9 103.3(3) . . ?
Mn7 O3 Mn9 117.4(3) . . ?
Mn10 O4 Mn11 96.8(3) . . ?
Mn10 O4 Mn12 105.1(3) . . ?
Mn11 O4 Mn12 121.5(3) . . ?
Mn10 O4 Mn8 116.7(3) . . ?
Mn11 O4 Mn8 100.2(3) . . ?
Mn12 O4 Mn8 115.7(3) . . ?
C121 O121 Mn8 125.9(8) . . ?
C121 O122 Mn12 125.6(7) . . ?
O122 C121 O121 127.2(12) . . ?
O122 C121 C122 118.8(11) . . ?
O121 C121 C122 114.0(12) . . ?
C123 C122 C125 92.9(18) . . ?
C123 C122 C124 105.8(17) . . ?
C125 C122 C124 108.5(19) . . ?
C123 C122 C121 115.3(18) . . ?
C125 C122 C121 113.9(15) . . ?
C124 C122 C121 117.5(14) . . ?
C131 O131 Mn7 127.3(9) . . ?
C131 O132 Mn11 132.5(9) . . ?
O132 C131 O131 123.7(14) . . ?
O132 C131 C132 116.1(14) . . ?
O131 C131 C132 120.0(14) . . ?
C133 C132 C134 115.3(19) . . ?
C133 C132 C131 111.5(14) . . ?
C134 C132 C131 102.5(13) . . ?
C133 C132 C135 109.8(17) . . ?
C134 C132 C135 111.0(18) . . ?
C131 C132 C135 106.1(15) . . ?
C141 O141 Mn8 129.7(8) . . ?
C141 O142 Mn10 123.9(7) . . ?
C141 O142 Mn9 145.3(7) . . ?
Mn10 O142 Mn9 88.1(2) . . ?
O141 C141 O142 120.7(10) . . ?
O141 C141 C142 122.0(10) . . ?
O142 C141 C142 117.4(11) . . ?
C143 C142 C141 112.0(10) . . ?
C143 C142 C144 109.2(12) . . ?
C141 C142 C144 106.4(11) . . ?
C143 C142 C145 108.2(13) . . ?
C141 C142 C145 107.2(11) . . ?
C144 C142 C145 113.8(12) . . ?
C151 O151 Mn11 120.6(7) . . ?
C151 O151 Mn7 148.3(7) . . ?
Mn11 O151 Mn7 85.9(2) . . ?
C151 O152 Mn12 132.6(8) . . ?
O152 C151 O151 123.7(11) . . ?
O152 C151 C152 124.3(12) . . ?
O151 C151 C152 112.0(11) . . ?
C153 C152 C154 116.9(16) . . ?
C153 C152 C155 103.8(15) . . ?
C154 C152 C155 108.1(15) . . ?
C153 C152 C151 110.1(12) . . ?
C154 C152 C151 109.9(12) . . ?
C155 C152 C151 107.4(12) . . ?
C161 O161 Mn10 133.1(7) . . ?
C161 O162 Mn12 131.0(8) . . ?
O162 C161 O161 121.9(11) . . ?
O162 C161 C162 123.2(11) . . ?
O161 C161 C162 114.9(10) . . ?
C163 C162 C164 114.1(14) . . ?
C163 C162 C161 112.7(12) . . ?
C164 C162 C161 109.1(12) . . ?
C163 C162 C165 111.5(14) . . ?
C164 C162 C165 103.7(15) . . ?
C161 C162 C165 105.1(12) . . ?
C171 O171 Mn8 129.6(9) . . ?
C171 O172 Mn11 130.2(8) . . ?
O171 C171 O172 124.8(13) . . ?
O171 C171 C172 119.1(13) . . ?
O172 C171 C172 116.1(12) . . ?
C175 C172 C174 109.8(15) . . ?
C175 C172 C173 109.6(13) . . ?
C174 C172 C173 108.7(14) . . ?
C175 C172 C171 114.3(13) . . ?
C174 C172 C171 109.7(13) . . ?
C173 C172 C171 104.4(12) . . ?
C181 O181 Mn7 130.4(8) . . ?
C181 O182 Mn9 129.4(9) . . ?
O182 C181 O181 122.4(13) . . ?
O182 C181 C182 117.0(13) . . ?
O181 C181 C182 120.6(13) . . ?
C185 C182 C183 107.6(17) . . ?
C185 C182 C181 112.8(16) . . ?
C183 C182 C181 110.8(14) . . ?
C185 C182 C184 107.7(17) . . ?
C183 C182 C184 102.1(18) . . ?
C181 C182 C184 115.2(14) . . ?
C191 O191 Mn7 128.1(8) . . ?
C191 O192 Mn10 128.0(8) . . ?
C191 O192 Mn12 143.4(7) . . ?
Mn10 O192 Mn12 86.6(3) . . ?
O192 C191 O191 119.5(12) . . ?
O192 C191 C192 122.7(13) . . ?
O191 C191 C192 117.8(12) . . ?
C193 C192 C195 109.6(13) . . ?
C193 C192 C194 112.1(14) . . ?
C195 C192 C194 104.7(14) . . ?
C193 C192 C191 113.2(13) . . ?
C195 C192 C191 106.9(12) . . ?
C194 C192 C191 109.8(12) . . ?
C201 O201 Mn10 131.0(8) . . ?
C201 O202 Mn9 126.4(8) . . ?
O202 C201 O201 128.8(11) . . ?
O202 C201 C202 117.8(10) . . ?
O201 C201 C202 113.1(11) . . ?
C204 C202 C205 115.7(18) . . ?
C204 C202 C203 114.6(16) . . ?
C205 C202 C203 93.6(18) . . ?
C204 C202 C201 111.3(14) . . ?
C205 C202 C201 109.1(12) . . ?
C203 C202 C201 111.4(12) . . ?
C211 O211 Mn11 122.1(7) . . ?
C211 O211 Mn8 145.9(7) . . ?
Mn11 O211 Mn8 88.8(3) . . ?
C211 O212 Mn9 127.0(8) . . ?
O212 C211 O211 124.9(12) . . ?
O212 C211 C212 119.0(11) . . ?
O211 C211 C212 116.0(10) . . ?
C213 C212 C215 108.3(11) . . ?
C213 C212 C211 109.7(12) . . ?
C215 C212 C211 111.9(10) . . ?
C213 C212 C214 111.2(12) . . ?
C215 C212 C214 107.1(12) . . ?
C211 C212 C214 108.5(10) . . ?
Cl2 C1 Cl1 105.2(11) . . ?
C4X O1X C1X 83.9(16) . . ?
C4X O1X Mn8 151.3(15) . . ?
C1X O1X Mn8 120.4(11) . . ?
O1X C1X C2X 115.4(18) . . ?
C3X C2X C1X 86(2) . . ?
C4X C3X C2X 112(4) . . ?
C3X C4X O1X 111(4) . . ?
C1Y O1Y C4Y 75.1(18) . . ?
C1Y O1Y Mn7 135.5(15) . . ?
C4Y O1Y Mn7 144.1(16) . . ?
O1Y C1Y C2Y 119(3) . . ?
C3Y C2Y C1Y 97(4) . . ?
C2Y C3Y C4Y 65(2) . . ?
O1Y C4Y C3Y 108(2) . . ?
C4Z O1Z C1Z 83(2) . . ?
C4Z O1Z Mn3 136.9(16) . . ?
C1Z O1Z Mn3 135.1(14) . . ?
C2Z C1Z O1Z 96(2) . . ?
C3Z C2Z C1Z 85(3) . . ?
C2Z C3Z C4Z 83(2) . . ?
O1Z C4Z C3Z 121(3) . . ?
N1B O1B Mn12 135.9(8) . . ?
O1B N1B C7B 123.5(12) . . ?
O1B N1B C1B 109.2(11) . . ?
C7B N1B C1B 124.3(11) . . ?
C3B C1B N1B 126(3) . . ?
C3B C1B C4B 110(3) . . ?
N1B C1B C4B 86.3(14) . . ?
C6B C4B N2B 103.1(15) . . ?
C6B C4B C5B 109.8(18) . . ?
N2B C4B C5B 110.9(17) . . ?
C6B C4B C1B 97.5(18) . . ?
N2B C4B C1B 106.5(14) . . ?
C5B C4B C1B 126.1(19) . . ?
O2B N2B C7B 121.4(12) . . ?
O2B N2B C4B 127.2(14) . . ?
C7B N2B C4B 111.3(13) . . ?
N2B O2B Mn6 143.6(8) . 1_554 ?
N2B C7B N1B 104.4(12) . . ?
N2B C7B C8B 127.0(12) . . ?
N1B C7B C8B 128.4(12) . . ?

loop_
_geom_bond_atom_site_label_1
_geom_bond_atom_site_label_2
_geom_bond_distance
_geom_bond_site_symmetry_2
_geom_bond_publ_flag
Mn1 O2 1.894(6) . ?
Mn1 O1 1.900(7) . ?
Mn1 O101 1.945(7) . ?
Mn1 O52 1.957(7) . ?
Mn1 O22 2.214(7) . ?
Mn1 O71 2.214(7) . ?
Mn1 Mn4 2.826(2) . ?
Mn1 Mn2 3.101(2) . ?
Mn1 Mn3 3.144(2) . ?
Mn2 O41 2.076(7) . ?
Mn2 O2 2.090(6) . ?
Mn2 O51 2.099(8) . ?
Mn2 O31 2.105(7) . ?
Mn2 O22 2.325(7) . ?
Mn3 O92 2.118(8) . ?
Mn3 O11 2.121(8) . ?
Mn3 O1 2.152(7) . ?
Mn3 O102 2.162(8) . ?
Mn3 O1Z 2.336(9) . ?
Mn3 O71 2.357(7) . ?
Mn4 O1 1.893(7) . ?
Mn4 O2 1.895(7) . ?
Mn4 O82 1.918(8) . ?
Mn4 O62 1.956(7) . ?
Mn4 O42 2.285(7) . ?
Mn4 O12 2.285(7) . ?
Mn4 Mn5 3.190(2) . ?
Mn4 Mn6 3.205(2) . ?
Mn5 O72 2.103(7) . ?
Mn5 O61 2.113(8) . ?
Mn5 O32 2.112(7) . ?
Mn5 O2 2.176(6) . ?
Mn5 O1A 2.189(7) . ?
Mn5 O12 2.353(7) . ?
Mn6 O91 2.117(8) . ?
Mn6 O21 2.153(8) . ?
Mn6 O81 2.157(8) . ?
Mn6 O1 2.185(6) . ?
Mn6 O2B 2.230(8) 1_556 ?
Mn6 O42 2.338(7) . ?
O11 C11 1.260(13) . ?
O12 C11 1.260(13) . ?
C11 C12 1.503(15) . ?
C12 C15 1.481(16) . ?
C12 C13 1.518(16) . ?
C12 C14 1.537(17) . ?
O21 C21 1.222(12) . ?
O22 C21 1.293(12) . ?
C21 C22 1.499(17) . ?
C22 C23 1.39(2) . ?
C22 C24 1.469(19) . ?
C22 C25 1.511(19) . ?
O31 C31 1.272(13) . ?
O32 C31 1.244(13) . ?
C31 C32 1.537(18) . ?
C32 C33 1.27(3) . ?
C32 C35 1.48(2) . ?
C32 C34 1.47(2) . ?
O41 C41 1.283(13) . ?
O42 C41 1.255(13) . ?
C41 C42 1.536(15) . ?
C42 C45 1.495(17) . ?
C42 C43 1.518(19) . ?
C42 C44 1.529(18) . ?
O51 C51 1.255(12) . ?
O52 C51 1.265(12) . ?
C51 C52 1.563(16) . ?
C52 C54 1.506(17) . ?
C52 C55 1.537(18) . ?
C52 C53 1.545(18) . ?
O61 C61 1.204(13) . ?
O62 C61 1.313(12) . ?
C61 C62 1.480(17) . ?
C62 C63 1.396(19) . ?
C62 C64 1.441(19) . ?
C62 C65 1.461(17) . ?
O71 C71 1.300(12) . ?
O72 C71 1.238(13) . ?
C71 C72 1.537(14) . ?
C72 C73 1.414(17) . ?
C72 C75 1.442(19) . ?
C72 C74 1.528(19) . ?
O81 C81 1.233(12) . ?
O82 C81 1.288(13) . ?
C81 C82 1.509(17) . ?
C82 C84 1.38(2) . ?
C82 C83 1.408(19) . ?
C82 C85 1.54(2) . ?
O91 C91 1.265(14) . ?
O92 C91 1.250(14) . ?
C91 C92 1.521(17) . ?
C92 C94 1.29(2) . ?
C92 C95 1.37(2) . ?
C92 C93 1.40(3) . ?
O101 C101 1.269(11) . ?
O102 C101 1.248(13) . ?
C101 C102 1.545(16) . ?
C102 C104 1.480(17) . ?
C102 C103 1.538(16) . ?
C102 C105 1.551(19) . ?
O1A N1A 1.270(10) . ?
N1A C7A 1.286(14) . ?
N1A C1A 1.470(16) . ?
C1A C3A 1.46(2) . ?
C1A C2A 1.48(2) . ?
C1A C4A 1.547(18) . ?
C4A N2A 1.495(15) . ?
C4A C5A 1.494(17) . ?
C4A C6A 1.511(17) . ?
N2A C7A 1.294(12) . ?
N2A O2A 1.326(12) . ?
O2A Mn9 2.320(8) . ?
C7A C8A 1.459(15) . ?
Mn7 O181 2.119(9) . ?
Mn7 O191 2.138(9) . ?
Mn7 O3 2.145(7) . ?
Mn7 O131 2.170(9) . ?
Mn7 O151 2.367(7) . ?
Mn7 O1Y 2.506(13) . ?
Mn7 Mn11 3.122(3) . ?
Mn8 O141 2.105(8) . ?
Mn8 O121 2.128(8) . ?
Mn8 O171 2.129(8) . ?
Mn8 O4 2.184(6) . ?
Mn8 O211 2.266(8) . ?
Mn8 O1X 2.413(11) . ?
Mn8 Mn11 3.139(3) . ?
Mn9 O182 2.100(8) . ?
Mn9 O202 2.147(8) . ?
Mn9 O212 2.149(8) . ?
Mn9 O3 2.188(7) . ?
Mn9 O142 2.343(7) . ?
Mn9 Mn10 3.208(3) . ?
Mn10 O4 1.874(6) . ?
Mn10 O3 1.896(7) . ?
Mn10 O201 1.952(7) . ?
Mn10 O161 1.962(7) . ?
Mn10 O192 2.224(7) . ?
Mn10 O142 2.268(7) . ?
Mn10 Mn11 2.822(2) . ?
Mn10 Mn12 3.196(2) . ?
Mn11 O3 1.877(7) . ?
Mn11 O4 1.900(7) . ?
Mn11 O132 1.947(8) . ?
Mn11 O172 1.970(7) . ?
Mn11 O151 2.213(7) . ?
Mn11 O211 2.221(8) . ?
Mn12 O152 2.090(8) . ?
Mn12 O162 2.113(7) . ?
Mn12 O4 2.147(7) . ?
Mn12 O122 2.147(8) . ?
Mn12 O1B 2.282(8) . ?
Mn12 O192 2.429(8) . ?
O121 C121 1.240(13) . ?
O122 C121 1.231(13) . ?
C121 C122 1.478(17) . ?
C122 C123 1.33(2) . ?
C122 C125 1.39(2) . ?
C122 C124 1.43(2) . ?
O131 C131 1.282(15) . ?
O132 C131 1.256(15) . ?
C131 C132 1.535(19) . ?
C132 C133 1.41(2) . ?
C132 C134 1.47(2) . ?
C132 C135 1.54(2) . ?
O141 C141 1.224(13) . ?
O142 C141 1.307(12) . ?
C141 C142 1.520(15) . ?
C142 C143 1.518(16) . ?
C142 C144 1.539(19) . ?
C142 C145 1.576(19) . ?
O151 C151 1.345(14) . ?
O152 C151 1.213(14) . ?
C151 C152 1.556(15) . ?
C152 C153 1.39(2) . ?
C152 C154 1.48(2) . ?
C152 C155 1.506(19) . ?
O161 C161 1.324(13) . ?
O162 C161 1.222(12) . ?
C161 C162 1.507(16) . ?
C162 C163 1.465(18) . ?
C162 C164 1.47(2) . ?
C162 C165 1.53(2) . ?
O171 C171 1.218(14) . ?
O172 C171 1.302(14) . ?
C171 C172 1.535(17) . ?
C172 C175 1.490(19) . ?
C172 C174 1.50(2) . ?
C172 C173 1.520(18) . ?
O181 C181 1.283(15) . ?
O182 C181 1.260(14) . ?
C181 C182 1.490(18) . ?
C182 C185 1.29(2) . ?
C182 C183 1.42(2) . ?
C182 C184 1.59(2) . ?
O191 C191 1.322(15) . ?
O192 C191 1.230(13) . ?
C191 C192 1.502(18) . ?
C192 C193 1.476(17) . ?
C192 C195 1.492(18) . ?
C192 C194 1.50(2) . ?
O201 C201 1.273(12) . ?
O202 C201 1.229(14) . ?
C201 C202 1.525(16) . ?
C202 C204 1.37(2) . ?
C202 C205 1.40(2) . ?
C202 C203 1.471(19) . ?
O211 C211 1.284(13) . ?
O212 C211 1.257(12) . ?
C211 C212 1.541(16) . ?
C212 C213 1.451(18) . ?
C212 C215 1.524(15) . ?
C212 C214 1.553(17) . ?
C1 Cl2 1.685(17) . ?
C1 Cl1 1.818(19) . ?
O1X C4X 1.65(3) . ?
O1X C1X 1.54(2) . ?
C1X C2X 1.73(3) . ?
C2X C3X 1.33(4) . ?
C3X C4X 1.22(5) . ?
O1Y C1Y 1.28(2) . ?
O1Y C4Y 1.74(3) . ?
C1Y C2Y 1.35(4) . ?
C2Y C3Y 1.39(5) . ?
C3Y C4Y 1.74(4) . ?
O1Z C4Z 1.27(3) . ?
O1Z C1Z 1.80(4) . ?
C1Z C2Z 1.69(5) . ?
C2Z C3Z 1.27(4) . ?
C3Z C4Z 1.76(4) . ?
O1B N1B 1.294(12) . ?
N1B C7B 1.366(14) . ?
N1B C1B 1.53(2) . ?
C1B C3B 1.06(3) . ?
C1B C4B 1.73(3) . ?
C4B C6B 1.47(2) . ?
C4B N2B 1.507(19) . ?
C4B C5B 1.50(3) . ?
N2B O2B 1.268(12) . ?
N2B C7B 1.341(16) . ?
O2B Mn6 2.230(8) 1_554 ?
C7B C8B 1.443(17) . ?
